data_7111821
loop_
_publ_author_name
'Michael C. Young'
'Amber M. Johnson'
'Richard J. Hooley'

_publ_section_title
;
 Self-promoted post-synthetic modification of metal-ligand M2L3 mesocates
;
_journal_name_full Chem.Commun.
_journal_page_first 1378
_journal_paper_doi 10.1039/c3cc48444k
_journal_volume 50
_journal_year 2014
_chemical_formula_sum 'C162 H132 Cl7 Fe4 N24 O34'
_chemical_formula_weight 3430.47
_chemical_name_systematic
; 
 ? 
;
_space_group_IT_number 39
_symmetry_cell_setting orthorhombic
_symmetry_space_group_name_Hall 'A 2 -2b'
_symmetry_space_group_name_H-M 'A b m 2'
_atom_sites_solution_hydrogens geom
_atom_sites_solution_primary direct
_atom_sites_solution_secondary difmap
_audit_creation_method SHELXL-97
_cell_angle_alpha 90.00
_cell_angle_beta 90.00
_cell_angle_gamma 90.00
_cell_formula_units_Z 8
_cell_length_a 20.7761(16)
_cell_length_b 40.516(3)
_cell_length_c 41.967(3)
_cell_measurement_reflns_used 9710
_cell_measurement_temperature 100(2)
_cell_measurement_theta_max 23.32
_cell_measurement_theta_min 2.19
_cell_volume 35326(5)
_computing_cell_refinement 'Bruker SAINT'
_computing_data_collection 'Bruker APEX2'
_computing_data_reduction 'Bruker SAINT'
_computing_molecular_graphics 'Bruker SHELXTL'
_computing_publication_material 'Bruker SHELXTL'
_computing_structure_refinement 'SHELXL-97 (Sheldrick, 2008)'
_computing_structure_solution 'SHELXS-97 (Sheldrick, 2008)'
_diffrn_ambient_temperature 100(2)
_diffrn_measured_fraction_theta_full 0.997
_diffrn_measured_fraction_theta_max 0.997
_diffrn_measurement_device_type 'Bruker APEX-II CCD'
_diffrn_measurement_method '\f and \w scans'
_diffrn_radiation_monochromator graphite
_diffrn_radiation_source 'fine-focus sealed tube'
_diffrn_radiation_type MoK\a
_diffrn_radiation_wavelength 0.71073
_diffrn_reflns_av_R_equivalents 0.1099
_diffrn_reflns_av_sigmaI/netI 0.0626
_diffrn_reflns_limit_h_max 23
_diffrn_reflns_limit_h_min -23
_diffrn_reflns_limit_k_max 44
_diffrn_reflns_limit_k_min -45
_diffrn_reflns_limit_l_max 46
_diffrn_reflns_limit_l_min -46
_diffrn_reflns_number 228675
_diffrn_reflns_theta_full 23.37
_diffrn_reflns_theta_max 23.37
_diffrn_reflns_theta_min 1.38
_exptl_absorpt_coefficient_mu 0.503
_exptl_absorpt_correction_T_max 0.9905
_exptl_absorpt_correction_T_min 0.7816
_exptl_absorpt_correction_type multi-scan
_exptl_absorpt_process_details 'Bruker SADABS'
_exptl_crystal_colour purple
_exptl_crystal_density_diffrn 1.290
_exptl_crystal_density_meas ?
_exptl_crystal_density_method 'not measured'
_exptl_crystal_description 'thin plate frag'
_exptl_crystal_F_000 14136
_exptl_crystal_size_max 0.51
_exptl_crystal_size_mid 0.28
_exptl_crystal_size_min 0.02
_platon_squeeze_details
; 
TITL rhL33Abm2 in Abm2 
CELL   20.7761   40.5160   41.9670     90.00     90.00     90.00 
SPGR Abm2 
C101 1.000 0.498 0.141 !       7.37 eA-3 
C102 0.957 0.752 0.312 !       5.89 eA-3 
C103 0.331 0.252 0.414 !       5.80 eA-3 
C104 0.629 0.081 0.471 !       5.53 eA-3 
C105 0.912 0.750 0.070 !       5.42 eA-3 
C106 0.394 0.565 0.467 !       5.34 eA-3 
C107 0.374 0.748 0.484 !       5.10 eA-3 
C108 0.990 0.747 0.336 !       5.07 eA-3 
C109 0.037 0.751 0.359 !       5.00 eA-3 
C110 0.433 0.532 0.468 !       4.96 eA-3 
C111 1.000 0.502 0.438 !       4.52 eA-3 
C112 0.564 0.251 0.164 !       4.47 eA-3 
C113 0.196 0.805 0.189 !       4.42 eA-3 
C114 0.948 0.751 0.055 !       4.37 eA-3 
C115 1.001 0.249 0.031 !       3.75 eA-3 
C116 0.652 0.747 0.180 !       3.38 eA-3 
C117 1.005 0.251 0.008 !       3.20 eA-3 
C118 0.645 0.394 0.139 !       3.08 eA-3 
C119 0.352 0.884 0.152 !       3.08 eA-3 
Q120 0.419 0.773 0.485 !       3.06 eA-3 
C121 0.439 0.958 0.164 !       2.95 eA-3 
C122 0.923 0.999 0.446 !       2.90 eA-3 
Q123 0.374 0.229 0.416 !       2.90 eA-3 
C124 0.500 0.501 0.305 !       2.84 eA-3 
C125 0.655 0.360 0.196 !       2.82 eA-3 
C126 0.500 1.000 0.281 !       2.75 eA-3 
C127 0.876 0.501 0.445 !       2.65 eA-3 
C128 0.441 0.464 0.163 !       2.55 eA-3 
C129 0.502 0.961 0.163 !       2.54 eA-3 
C130 0.841 0.776 0.139 !       2.48 eA-3 
C131 0.216 0.291 0.219 !       2.47 eA-3 
C132 0.187 0.268 0.235 !       2.44 eA-3 
C133 0.176 0.637 0.204 !       2.42 eA-3 
C134 0.955 0.442 0.210 !       2.37 eA-3 
C135 0.883 0.750 0.164 !       2.30 eA-3 
C136 0.330 0.710 0.248 !       2.23 eA-3 
C137 1.000 0.999 0.109 !       2.17 eA-3 
C138 0.701 0.726 0.179 !       2.07 eA-3 
C139 0.263 0.203 0.182 !       1.99 eA-3 
C140 0.709 0.210 0.131 !       1.94 eA-3 
C141 0.361 0.750 0.133 !       1.93 eA-3 
Q142 1.000 0.998 0.078 !       1.91 eA-3 
C143 0.500 0.495 0.250 !       1.90 eA-3 
C144 0.084 0.251 0.180 !       1.85 eA-3 
C145 1.001 0.541 0.227 !       1.83 eA-3 
C146 0.954 0.010 0.253 !       1.70 eA-3 
C147 0.565 0.252 0.258 !       1.67 eA-3 
C148 0.436 0.034 0.216 !       1.62 eA-3 
C149 0.145 0.793 0.182 !       1.59 eA-3 
C150 0.701 0.206 0.232 !       1.58 eA-3 
C151 0.373 0.720 0.251 !       1.53 eA-3 
C152 0.238 0.804 0.157 !       1.48 eA-3 
C153 0.578 0.490 0.171 !       1.45 eA-3 
C154 0.082 0.247 0.227 !       1.45 eA-3 
C155 0.547 0.423 0.140 !       1.35 eA-3 
C156 0.045 0.032 0.226 !       1.34 eA-3 
C157 0.013 0.006 0.237 !       1.30 eA-3 
C158 0.800 0.791 0.156 !       1.23 eA-3 
C159 0.594 0.094 0.136 !       1.20 eA-3 
C160 1.000 0.493 0.258 !       1.17 eA-3 
C161 0.195 0.810 0.229 !       1.16 eA-3 
C162 0.998 0.030 0.133 !       1.14 eA-3 
C163 0.974 0.555 0.208 !       1.09 eA-3 
C164 1.000 0.502 0.281 !       0.98 eA-3 
C165 0.598 0.256 0.227 !       0.97 eA-3 
Q166 0.544 0.064 0.450 !       0.88 eA-3 
C167 0.436 0.607 0.148 !       0.81 eA-3 
C168 0.368 0.247 0.227 !       0.80 eA-3 
Q169 0.409 0.295 0.422 !       0.78 eA-3 
C170 0.996 0.051 0.161 !       0.77 eA-3 
C171 0.334 0.839 0.173 !       0.76 eA-3 
Q172 0.501 0.657 0.452 !       0.75 eA-3 
Q173 0.309 0.752 0.477 !       0.75 eA-3 
Q174 0.945 0.249 0.039 !       0.74 eA-3 
C175 0.682 0.399 0.463 !       0.73 eA-3 
C176 1.000 1.002 0.180 !       0.72 eA-3 
C177 0.951 0.413 0.182 !       0.72 eA-3 
Q178 0.184 0.250 0.125 !       0.71 eA-3 
C179 0.753 0.171 0.229 !       0.70 eA-3 
C180 0.188 0.753 0.180 !       0.70 eA-3 
Q181 0.452 0.794 0.488 !       0.70 eA-3 
C182 0.437 1.003 0.229 !       0.70 eA-3 
Q183 0.624 0.401 0.448 !       0.70 eA-3 
Q184 0.662 0.396 0.485 !       0.69 eA-3 
Q185 0.553 0.502 0.133 !       0.69 eA-3 
Q186 0.027 0.249 0.273 !       0.69 eA-3 
Q187 0.517 0.662 0.430 !       0.69 eA-3 
Q188 0.391 0.934 0.438 !       0.68 eA-3 
Q189 0.494 0.345 0.440 !       0.68 eA-3 
C190 0.451 0.486 0.353 !       0.68 eA-3 
Q191 0.652 0.748 0.016 !       0.67 eA-3 
Q192 0.482 0.475 0.415 !       0.67 eA-3 
C193 1.000 0.498 0.203 !       0.67 eA-3 
Q194 0.612 0.368 0.242 !       0.66 eA-3 
Q195 0.316 0.750 0.094 !       0.66 eA-3 
C196 0.440 0.016 0.338 !       0.66 eA-3 
Q197 0.320 0.218 0.434 !       0.65 eA-3 
C198 0.441 0.492 0.151 !       0.63 eA-3 
Q199 0.066 0.512 0.466 !       0.63 eA-3 
C200 0.370 0.751 0.102 !       0.63 eA-3 
Q201 0.345 0.934 0.438 !       0.63 eA-3 
Q202 0.942 0.726 0.353 !       0.62 eA-3 
Q203 0.100 0.254 0.016 !       0.62 eA-3 
Q204 0.937 0.736 0.020 !       0.61 eA-3 
C205 0.329 0.752 0.234 !       0.61 eA-3 
C206 0.366 0.220 0.394 !       0.61 eA-3 
C207 0.768 0.138 0.194 !       0.61 eA-3 
Q208 0.318 0.240 0.446 !       0.60 eA-3 
Q209 0.594 0.533 0.351 !       0.60 eA-3 
Q210 0.029 0.282 0.046 !       0.58 eA-3 
Q211 0.967 0.412 0.236 !       0.58 eA-3 
Q212 0.580 0.452 0.420 !       0.58 eA-3 
Q213 0.919 0.466 0.127 !       0.57 eA-3 
Q214 0.388 0.524 0.406 !       0.57 eA-3 
C215 0.950 0.053 0.154 !       0.57 eA-3 
Q216 0.685 0.048 0.437 !       0.55 eA-3 
Q217 0.657 0.251 0.453 !       0.55 eA-3 
C218 0.419 0.251 0.227 !       0.54 eA-3 
Q219 0.925 0.966 0.435 !       0.54 eA-3 
Q220 0.455 0.023 0.264 !       0.54 eA-3 
Q221 0.959 0.543 0.448 !       0.53 eA-3 
C222 0.262 0.216 0.241 !       0.53 eA-3 
C223 0.547 0.502 0.198 !       0.53 eA-3 
Q224 0.500 0.998 0.016 !       0.52 eA-3 
Q225 0.457 0.315 0.415 !       0.52 eA-3 
C226 0.238 0.252 0.148 !       0.52 eA-3 
Q227 0.768 0.601 0.318 !       0.52 eA-3 
Q228 0.549 0.248 0.469 !       0.52 eA-3 
Q229 0.921 0.561 0.234 !       0.52 eA-3 
C230 0.570 0.749 0.180 !       0.52 eA-3 
Q231 0.526 0.944 0.214 !       0.51 eA-3 
Q232 0.277 0.408 0.076 !       0.51 eA-3 
Q233 0.238 0.251 0.070 !       0.51 eA-3 
Q234 0.330 0.230 0.140 !       0.50 eA-3 
;
_refine_diff_density_max 0.653
_refine_diff_density_min -0.340
_refine_diff_density_rms 0.059
_refine_ls_abs_structure_details 'Flack H D (1983), Acta Cryst. A39, 876-881'
_refine_ls_abs_structure_Flack 0.230(12)
_refine_ls_extinction_method none
_refine_ls_goodness_of_fit_ref 1.001
_refine_ls_hydrogen_treatment constr
_refine_ls_matrix_type full
_refine_ls_number_parameters 2177
_refine_ls_number_reflns 25938
_refine_ls_number_restraints 497
_refine_ls_restrained_S_all 1.009
_refine_ls_R_factor_all 0.0777
_refine_ls_R_factor_gt 0.0579
_refine_ls_shift/su_max 0.001
_refine_ls_shift/su_mean 0.000
_refine_ls_structure_factor_coef Fsqd
_refine_ls_weighting_details 'calc w=1/[\s^2^(Fo^2^)+(0.0874P)^2^+0.0000P] where P=(Fo^2^+2Fc^2^)/3'
_refine_ls_weighting_scheme calc
_refine_ls_wR_factor_gt 0.1338
_refine_ls_wR_factor_ref 0.1427
_reflns_number_gt 19864
_reflns_number_total 25938
_reflns_threshold_expression >2sigma(I)
_cod_data_source_file c3cc48444k.txt
_cod_data_source_block rhl33abm2-squeezed
_cod_depositor_comments
;
The following automatic conversions were performed:

'_exptl_crystal_density_meas' value 'not measured' was changed to '?'
- the value is perceived as not measured.

Automatic conversion script
Id: cif_fix_values 3008 2015-01-20 13:52:24Z robertas 
;
_cod_original_sg_symbol_H-M Abm2
_cod_database_code 7111821

loop_
_symmetry_equiv_pos_as_xyz
'x, y, z'
'-x, -y, z'
'x, -y+1/2, z'
'-x, y+1/2, z'
'x, y+1/2, z+1/2'
'-x, -y+1/2, z+1/2'
'x, -y+1, z+1/2'
'-x, y+1, z+1/2'

loop_
_atom_site_label
_atom_site_type_symbol
_atom_site_fract_x
_atom_site_fract_y
_atom_site_fract_z
_atom_site_U_iso_or_equiv
_atom_site_adp_type
_atom_site_occupancy
_atom_site_symmetry_multiplicity
_atom_site_calc_flag
_atom_site_refinement_flags
_atom_site_disorder_assembly
_atom_site_disorder_group
Cl1 Cl 0.36996(7) 0.44750(4) 0.42894(3) 0.0593(4) Uani 1 1 d DU . .
O1 O 0.43271(16) 0.44335(11) 0.44273(10) 0.0724(13) Uani 1 1 d DU . .
O2 O 0.3389(2) 0.41698(9) 0.42356(11) 0.0766(14) Uani 1 1 d DU . .
O3 O 0.3784(2) 0.46506(14) 0.39958(10) 0.1068(19) Uani 1 1 d DU . .
O4 O 0.3309(2) 0.46710(11) 0.45033(12) 0.0920(16) Uani 1 1 d DU . .
Cl2 Cl 0.44334(9) 0.58965(5) 0.25714(4) 0.0805(6) Uani 1 1 d DU . .
O5 O 0.3821(2) 0.59433(12) 0.27168(12) 0.1018(17) Uani 1 1 d DU . .
O6 O 0.4806(3) 0.61796(16) 0.25717(16) 0.219(3) Uani 1 1 d DU . .
O7 O 0.4769(4) 0.5660(2) 0.27843(17) 0.266(5) Uani 1 1 d DU . .
O8 O 0.4369(3) 0.57524(13) 0.22709(10) 0.1092(19) Uani 1 1 d DU . .
Cl3 Cl 0.02294(7) 0.56399(4) 0.36061(4) 0.0646(4) Uani 1 1 d DU . .
O9 O 0.07580(18) 0.55072(11) 0.37723(10) 0.0711(13) Uani 1 1 d DU . .
O10 O 0.0340(2) 0.59714(9) 0.35189(12) 0.0856(15) Uani 1 1 d DU . .
O11 O 0.0182(2) 0.54416(12) 0.33036(10) 0.0904(16) Uani 1 1 d DU . .
O12 O -0.03657(18) 0.55899(12) 0.37632(11) 0.0833(14) Uani 1 1 d DU . .
Cl4 Cl 0.26321(9) 0.2500 0.32442(4) 0.0455(5) Uani 1 2 d SDU . .
O13 O 0.1965(2) 0.2500 0.31615(15) 0.0716(18) Uani 1 2 d SDU . .
O14 O 0.27665(18) 0.27921(9) 0.34257(9) 0.0614(11) Uani 1 1 d DU . .
O15 O 0.3029(3) 0.2500 0.29654(12) 0.0717(18) Uani 1 2 d SDU . .
Cl5 Cl 0.30360(11) 0.2500 0.07300(5) 0.0564(6) Uani 1 2 d SDU . .
O17 O 0.2395(3) 0.2500 0.0852(2) 0.157(4) Uani 1 2 d SDU . .
O18 O 0.3494(3) 0.2500 0.09831(14) 0.107(3) Uani 1 2 d SDU . .
O19 O 0.3138(3) 0.27883(10) 0.05436(9) 0.0854(16) Uani 1 1 d DU . .
Cl6 Cl 0.5000 0.5000 0.07030(4) 0.0408(4) Uani 1 2 d SDU . .
O21 O 0.47848(18) 0.52656(9) 0.09030(8) 0.0550(11) Uani 1 1 d DU . .
O22 O 0.44820(19) 0.48879(9) 0.05075(9) 0.0613(11) Uani 1 1 d DU . .
Cl7 Cl 0.0302(2) 0.68565(10) 0.44142(9) 0.0451(12) Uani 0.516(4) 1 d PDU A 1
O25 O -0.0371(3) 0.6924(2) 0.4404(3) 0.108(4) Uani 0.516(4) 1 d PDU A 1
O26 O 0.0614(4) 0.70418(18) 0.46654(15) 0.077(3) Uani 0.516(4) 1 d PDU A 1
O27 O 0.0585(4) 0.6958(2) 0.41144(14) 0.084(3) Uani 0.516(4) 1 d PDU A 1
O28 O 0.0405(4) 0.65116(12) 0.4459(2) 0.074(3) Uani 0.516(4) 1 d PDU A 1
Cl7D Cl 0.0187(3) 0.69047(12) 0.44491(12) 0.0583(16) Uani 0.484(4) 1 d PDU A 2
O25D O 0.0085(6) 0.7206(2) 0.4278(2) 0.180(6) Uani 0.484(4) 1 d PDU A 2
O26D O -0.0110(4) 0.6937(2) 0.47540(14) 0.078(3) Uani 0.484(4) 1 d PDU A 2
O27D O 0.0873(3) 0.6860(3) 0.4484(2) 0.106(4) Uani 0.484(4) 1 d PDU A 2
O28D O -0.0068(5) 0.6633(2) 0.4277(3) 0.160(5) Uani 0.484(4) 1 d PDU A 2
Cl8 Cl 0.99950(8) 0.43743(4) 0.01703(4) 0.0675(5) Uani 1 1 d DU . .
O29 O 0.98460(19) 0.40501(8) 0.02872(9) 0.0633(11) Uani 1 1 d DU . .
O30 O 0.94219(19) 0.45516(10) 0.00891(11) 0.0752(13) Uani 1 1 d DU . .
O31 O 1.0378(3) 0.43453(18) -0.01069(13) 0.194(3) Uani 1 1 d DU . .
O32 O 1.0330(4) 0.45511(15) 0.04101(16) 0.245(4) Uani 1 1 d DU . .
Cl9 Cl 0.51656(13) 0.68436(7) 0.45148(6) 0.0494(7) Uani 0.50 1 d PDU . .
O33 O 0.5163(3) 0.65080(10) 0.44802(15) 0.0387(17) Uani 0.50 1 d PDU . .
O34 O 0.5793(3) 0.69921(19) 0.4479(3) 0.164(6) Uani 0.50 1 d PDU . .
O35 O 0.4714(4) 0.70096(19) 0.4317(2) 0.125(4) Uani 0.50 1 d PDU . .
O36 O 0.4949(6) 0.6921(2) 0.48484(15) 0.205(7) Uani 0.50 1 d PDU . .
Fe1 Fe 0.23246(4) 0.403265(17) 0.311850(16) 0.03595(18) Uani 1 1 d . . .
N1A N 0.3095(2) 0.38938(10) 0.33553(10) 0.0402(11) Uani 1 1 d . . .
N2A N 0.2968(2) 0.43179(10) 0.29096(10) 0.0399(11) Uani 1 1 d . . .
N3A N 0.3097(2) 0.43671(11) 0.10285(10) 0.0432(12) Uani 1 1 d . . .
N4A N 0.3333(2) 0.39478(11) 0.05905(11) 0.0469(12) Uani 1 1 d . . .
N1B N 0.2143(2) 0.44255(10) 0.33737(10) 0.0410(11) Uani 1 1 d . . .
N2B N 0.1524(2) 0.41810(10) 0.29038(9) 0.0363(11) Uani 1 1 d . . .
N3B N 0.1687(2) 0.42268(11) 0.09781(9) 0.0398(11) Uani 1 1 d . . .
N4B N 0.2360(2) 0.44739(11) 0.05214(9) 0.0424(12) Uani 1 1 d . . .
N1C N 0.1713(2) 0.37416(10) 0.33481(9) 0.0367(11) Uani 1 1 d . . .
N2C N 0.2458(2) 0.36176(10) 0.28780(10) 0.0373(11) Uani 1 1 d . . .
N3C N 0.2649(2) 0.36630(10) 0.10248(10) 0.0389(11) Uani 1 1 d . . .
N4C N 0.1958(2) 0.37887(10) 0.05280(9) 0.0393(11) Uani 1 1 d . . .
C1A C 0.3653(3) 0.40105(13) 0.32322(13) 0.0452(15) Uani 1 1 d . . .
C2A C 0.4240(3) 0.38968(15) 0.33451(16) 0.0563(17) Uani 1 1 d . . .
H2A H 0.4626 0.3978 0.3253 0.068 Uiso 1 1 calc R . .
C3A C 0.4274(3) 0.36730(14) 0.35834(14) 0.0554(17) Uani 1 1 d . . .
H3A H 0.4677 0.3601 0.3664 0.067 Uiso 1 1 calc R . .
C4A C 0.3711(3) 0.35550(14) 0.37030(14) 0.0494(15) Uani 1 1 d . . .
H4A H 0.3720 0.3393 0.3866 0.059 Uiso 1 1 calc R . .
C5A C 0.3129(3) 0.36660(13) 0.35917(12) 0.0407(14) Uani 1 1 d . . .
H5A H 0.2742 0.3582 0.3682 0.049 Uiso 1 1 calc R . .
C6A C 0.3553(3) 0.42586(12) 0.29947(12) 0.0393(13) Uani 1 1 d . . .
H6A H 0.3904 0.4375 0.2903 0.047 Uiso 1 1 calc R . .
C7A C 0.2852(3) 0.46074(13) 0.27155(12) 0.0412(14) Uani 1 1 d . . .
C8A C 0.2456(2) 0.45908(12) 0.24501(11) 0.0334(12) Uani 1 1 d . . .
H8A H 0.2236 0.4391 0.2402 0.040 Uiso 1 1 calc R . .
C9A C 0.2377(3) 0.48642(13) 0.22536(12) 0.0392(13) Uani 1 1 d . . .
C10A C 0.2706(3) 0.51605(14) 0.23217(13) 0.0490(16) Uani 1 1 d . . .
C11A C 0.3089(3) 0.51669(14) 0.26060(14) 0.0591(17) Uani 1 1 d . . .
H11A H 0.3299 0.5366 0.2665 0.071 Uiso 1 1 calc R . .
C12A C 0.3157(3) 0.48981(14) 0.27906(13) 0.0557(17) Uani 1 1 d . . .
H12A H 0.3420 0.4909 0.2976 0.067 Uiso 1 1 calc R . .
C13A C 0.1957(3) 0.48396(12) 0.19601(12) 0.0403(13) Uani 1 1 d . . .
H13A H 0.1631 0.5021 0.1967 0.048 Uiso 1 1 calc R . .
C14A C 0.2720(4) 0.54723(14) 0.21240(13) 0.0628(19) Uani 1 1 d . . .
H14A H 0.2529 0.5650 0.2255 0.075 Uiso 1 1 calc R . .
H14B H 0.3179 0.5531 0.2092 0.075 Uiso 1 1 calc R . .
C15A C 0.2402(4) 0.54867(15) 0.18048(15) 0.068(2) Uani 1 1 d . . .
H15A H 0.2529 0.5695 0.1699 0.082 Uiso 1 1 calc R . .
H15B H 0.1930 0.5493 0.1837 0.082 Uiso 1 1 calc R . .
C16A C 0.2564(3) 0.51956(13) 0.15802(13) 0.0509(16) Uani 1 1 d . . .
C17A C 0.2355(3) 0.48781(13) 0.16581(12) 0.0440(14) Uani 1 1 d . . .
C18A C 0.2507(3) 0.46185(14) 0.14818(12) 0.0403(14) Uani 1 1 d . . .
H18A H 0.2339 0.4408 0.1536 0.048 Uiso 1 1 calc R . .
C19A C 0.2907(3) 0.46491(12) 0.12193(11) 0.0413(14) Uani 1 1 d . . .
C20A C 0.3117(3) 0.49675(14) 0.11299(15) 0.0604(17) Uani 1 1 d . . .
H20A H 0.3375 0.4998 0.0945 0.072 Uiso 1 1 calc R . .
C21A C 0.2943(4) 0.52332(15) 0.13145(13) 0.0650(19) Uani 1 1 d . . .
H21A H 0.3087 0.5447 0.1257 0.078 Uiso 1 1 calc R . .
C22A C 0.3700(3) 0.43343(13) 0.09586(13) 0.0474(15) Uani 1 1 d . . .
H22A H 0.4022 0.4468 0.1054 0.057 Uiso 1 1 calc R . .
C23A C 0.3856(3) 0.40859(15) 0.07290(15) 0.0578(17) Uani 1 1 d . . .
C24A C 0.4484(3) 0.39771(18) 0.06563(17) 0.070(2) Uani 1 1 d . . .
H24A H 0.4849 0.4074 0.0755 0.084 Uiso 1 1 calc R . .
C25A C 0.4550(4) 0.37284(16) 0.04403(18) 0.073(2) Uani 1 1 d . . .
H25A H 0.4967 0.3647 0.0391 0.088 Uiso 1 1 calc R . .
C26A C 0.4030(3) 0.35950(16) 0.02944(17) 0.0655(19) Uani 1 1 d . . .
H26A H 0.4080 0.3424 0.0142 0.079 Uiso 1 1 calc R . .
C27A C 0.3420(3) 0.37138(14) 0.03729(15) 0.0608(18) Uani 1 1 d . . .
H27A H 0.3055 0.3624 0.0267 0.073 Uiso 1 1 calc R . .
C1B C 0.1622(3) 0.46016(12) 0.32839(12) 0.0397(13) Uani 1 1 d . . .
C2B C 0.1431(3) 0.48875(14) 0.34301(12) 0.0476(15) Uani 1 1 d . . .
H2B H 0.1061 0.5005 0.3360 0.057 Uiso 1 1 calc R . .
C3B C 0.1800(3) 0.50016(14) 0.36878(14) 0.0498(15) Uani 1 1 d . . .
H3B H 0.1673 0.5194 0.3800 0.060 Uiso 1 1 calc R . .
C4B C 0.2343(3) 0.48361(14) 0.37768(14) 0.0489(16) Uani 1 1 d . . .
H4B H 0.2606 0.4918 0.3944 0.059 Uiso 1 1 calc R . .
C5B C 0.2513(3) 0.45330(13) 0.36136(14) 0.0439(14) Uani 1 1 d . . .
H5B H 0.2884 0.4412 0.3676 0.053 Uiso 1 1 calc R . .
C6B C 0.1278(3) 0.44453(13) 0.30291(11) 0.0402(13) Uani 1 1 d . . .
H6B H 0.0881 0.4532 0.2954 0.048 Uiso 1 1 calc R . .
C7B C 0.1137(3) 0.39881(12) 0.26915(11) 0.0356(13) Uani 1 1 d . . .
C8B C 0.1414(3) 0.38507(12) 0.24186(12) 0.0380(13) Uani 1 1 d . . .
H8B H 0.1855 0.3889 0.2373 0.046 Uiso 1 1 calc R . .
C9B C 0.1044(3) 0.36574(12) 0.22130(12) 0.0377(13) Uani 1 1 d . . .
C10B C 0.0384(3) 0.35927(14) 0.22878(13) 0.0485(15) Uani 1 1 d . . .
C11B C 0.0127(3) 0.37340(14) 0.25594(13) 0.0477(15) Uani 1 1 d . . .
H11B H -0.0313 0.3695 0.2608 0.057 Uiso 1 1 calc R . .
C12B C 0.0489(3) 0.39303(12) 0.27636(12) 0.0379(13) Uani 1 1 d . . .
H12B H 0.0299 0.4024 0.2949 0.045 Uiso 1 1 calc R . .
C13B C 0.1331(3) 0.35073(12) 0.19205(12) 0.0379(13) Uani 1 1 d . . .
H13B H 0.1209 0.3269 0.1909 0.046 Uiso 1 1 calc R . .
C14B C -0.0005(3) 0.33755(18) 0.20683(14) 0.068(2) Uani 1 1 d . . .
H14C H 0.0221 0.3162 0.2046 0.082 Uiso 1 1 calc R . .
H14D H -0.0425 0.3331 0.2171 0.082 Uiso 1 1 calc R . .
C15B C -0.0126(3) 0.35106(19) 0.17436(14) 0.072(2) Uani 1 1 d . . .
H15C H -0.0480 0.3672 0.1764 0.087 Uiso 1 1 calc R . .
H15D H -0.0293 0.3326 0.1613 0.087 Uiso 1 1 calc R . .
C16B C 0.0399(3) 0.36757(13) 0.15514(12) 0.0435(14) Uani 1 1 d . . .
C17B C 0.1062(3) 0.36897(11) 0.16229(11) 0.0339(13) Uani 1 1 d . . .
C18B C 0.1469(3) 0.38725(12) 0.14324(12) 0.0360(13) Uani 1 1 d . . .
H18B H 0.1912 0.3888 0.1487 0.043 Uiso 1 1 calc R . .
C19B C 0.1246(3) 0.40324(12) 0.11660(11) 0.0369(13) Uani 1 1 d . . .
C20B C 0.0614(3) 0.40096(13) 0.10827(13) 0.0426(14) Uani 1 1 d . . .
H20B H 0.0458 0.4118 0.0897 0.051 Uiso 1 1 calc R . .
C21B C 0.0201(3) 0.38267(15) 0.12719(13) 0.0491(15) Uani 1 1 d . . .
H21B H -0.0235 0.3804 0.1207 0.059 Uiso 1 1 calc R . .
C22B C 0.1452(3) 0.44885(12) 0.08489(13) 0.0443(14) Uani 1 1 d . . .
H22B H 0.1050 0.4575 0.0916 0.053 Uiso 1 1 calc R . .
C23B C 0.1817(3) 0.46460(12) 0.06006(11) 0.0445(15) Uani 1 1 d . . .
C24B C 0.1618(3) 0.49239(14) 0.04355(13) 0.0557(17) Uani 1 1 d . . .
H24B H 0.1218 0.5025 0.0486 0.067 Uiso 1 1 calc R . .
C25B C 0.1987(4) 0.50496(15) 0.02067(16) 0.072(2) Uani 1 1 d . . .
H25B H 0.1866 0.5246 0.0098 0.087 Uiso 1 1 calc R . .
C26B C 0.2569(4) 0.48813(16) 0.01284(14) 0.070(2) Uani 1 1 d . . .
H26B H 0.2844 0.4963 -0.0034 0.084 Uiso 1 1 calc R . .
C27B C 0.2726(3) 0.45975(14) 0.02926(14) 0.0552(16) Uani 1 1 d . . .
H27B H 0.3113 0.4486 0.0239 0.066 Uiso 1 1 calc R . .
C1C C 0.1623(2) 0.34434(11) 0.32087(12) 0.0339(12) Uani 1 1 d . . .
C2C C 0.1147(2) 0.32307(12) 0.33077(12) 0.0379(13) Uani 1 1 d . . .
H2C H 0.1093 0.3023 0.3206 0.045 Uiso 1 1 calc R . .
C3C C 0.0760(3) 0.33203(13) 0.35496(12) 0.0429(14) Uani 1 1 d . . .
H3C H 0.0424 0.3177 0.3615 0.051 Uiso 1 1 calc R . .
C4C C 0.0844(3) 0.36168(13) 0.37044(13) 0.0409(14) Uani 1 1 d . . .
H4C H 0.0580 0.3679 0.3879 0.049 Uiso 1 1 calc R . .
C5C C 0.1336(3) 0.38234(14) 0.35935(13) 0.0445(14) Uani 1 1 d . . .
H5C H 0.1404 0.4029 0.3697 0.053 Uiso 1 1 calc R . .
C6C C 0.2097(2) 0.33782(12) 0.29623(12) 0.0352(12) Uani 1 1 d . . .
H6C H 0.2138 0.3166 0.2868 0.042 Uiso 1 1 calc R . .
C7C C 0.3007(2) 0.35305(12) 0.26842(11) 0.0326(12) Uani 1 1 d . . .
C8C C 0.3202(2) 0.37439(13) 0.24463(11) 0.0362(13) Uani 1 1 d . . .
H8C H 0.2975 0.3943 0.2408 0.043 Uiso 1 1 calc R . .
C9C C 0.3751(3) 0.36594(13) 0.22598(12) 0.0382(13) Uani 1 1 d . . .
C10C C 0.4082(2) 0.33635(14) 0.23149(12) 0.0408(14) Uani 1 1 d . . .
C11C C 0.3857(3) 0.31627(13) 0.25549(12) 0.0431(14) Uani 1 1 d . . .
H11C H 0.4073 0.2959 0.2591 0.052 Uiso 1 1 calc R . .
C12C C 0.3337(3) 0.32396(13) 0.27465(12) 0.0410(13) Uani 1 1 d . . .
H12C H 0.3209 0.3098 0.2915 0.049 Uiso 1 1 calc R . .
C13C C 0.3940(3) 0.38953(12) 0.19905(13) 0.0424(14) Uani 1 1 d . . .
H13C H 0.4405 0.3956 0.2012 0.051 Uiso 1 1 calc R . .
C14C C 0.4670(3) 0.32432(16) 0.21291(14) 0.0545(16) Uani 1 1 d . . .
H14E H 0.5048 0.3264 0.2272 0.065 Uiso 1 1 calc R . .
H14F H 0.4610 0.3005 0.2088 0.065 Uiso 1 1 calc R . .
C15C C 0.4847(2) 0.34019(15) 0.18161(12) 0.0462(15) Uani 1 1 d . . .
H15E H 0.5160 0.3260 0.1703 0.055 Uiso 1 1 calc R . .
H15F H 0.5057 0.3617 0.1858 0.055 Uiso 1 1 calc R . .
C16C C 0.4263(3) 0.34566(14) 0.16035(13) 0.0483(15) Uani 1 1 d . . .
C17C C 0.3841(3) 0.37185(13) 0.16842(12) 0.0395(14) Uani 1 1 d . . .
C18C C 0.3307(3) 0.37812(13) 0.14983(13) 0.0425(14) Uani 1 1 d . . .
H18C H 0.3019 0.3953 0.1556 0.051 Uiso 1 1 calc R . .
C19C C 0.3189(2) 0.35942(12) 0.12266(12) 0.0371(13) Uani 1 1 d . . .
C20C C 0.3583(3) 0.33331(15) 0.11486(13) 0.0486(15) Uani 1 1 d . . .
H20C H 0.3496 0.3200 0.0967 0.058 Uiso 1 1 calc R . .
C21C C 0.4111(3) 0.32691(14) 0.13412(13) 0.0503(16) Uani 1 1 d . . .
H21C H 0.4380 0.3087 0.1289 0.060 Uiso 1 1 calc R . .
C22C C 0.2304(2) 0.34218(13) 0.09294(12) 0.0370(13) Uani 1 1 d . . .
H22C H 0.2328 0.3211 0.1028 0.044 Uiso 1 1 calc R . .
C23C C 0.1867(2) 0.34840(13) 0.06605(11) 0.0383(13) Uani 1 1 d . . .
C24C C 0.1418(3) 0.32597(13) 0.05602(12) 0.0420(14) Uani 1 1 d . . .
H24C H 0.1363 0.3054 0.0666 0.050 Uiso 1 1 calc R . .
C25C C 0.1046(3) 0.33433(14) 0.02985(13) 0.0503(15) Uani 1 1 d . . .
H25C H 0.0730 0.3195 0.0219 0.060 Uiso 1 1 calc R . .
C26C C 0.1144(3) 0.36450(15) 0.01556(14) 0.0535(16) Uani 1 1 d . . .
H26C H 0.0910 0.3703 -0.0031 0.064 Uiso 1 1 calc R . .
C27C C 0.1583(3) 0.38619(14) 0.02842(13) 0.0507(15) Uani 1 1 d . . .
H27C H 0.1617 0.4076 0.0193 0.061 Uiso 1 1 calc R . .
O13A O 0.1623(2) 0.45302(9) 0.19689(9) 0.0584(11) Uani 1 1 d . . .
H13D H 0.1386 0.4513 0.1807 0.088 Uiso 1 1 calc R . .
O13B O 0.20094(18) 0.35345(9) 0.19262(9) 0.0501(10) Uani 1 1 d . . .
H13E H 0.2154 0.3437 0.2087 0.075 Uiso 1 1 calc R . .
O13C O 0.35538(18) 0.41900(9) 0.20053(9) 0.0512(10) Uani 1 1 d . . .
H13F H 0.3619 0.4286 0.2180 0.077 Uiso 1 1 calc R . .
Fe2 Fe 0.25133(4) 0.408075(18) 0.078321(18) 0.03977(19) Uani 1 1 d . . .
Fe3 Fe 0.27469(4) 0.62846(2) 0.365607(18) 0.0471(2) Uani 1 1 d . . .
N1D N 0.3530(2) 0.60136(11) 0.36789(11) 0.0483(12) Uani 1 1 d . . .
N2D N 0.3157(2) 0.64865(11) 0.40286(10) 0.0450(12) Uani 1 1 d . . .
N1E N 0.2361(2) 0.60739(12) 0.32798(12) 0.0498(13) Uani 1 1 d . . .
N2E N 0.3200(2) 0.65417(11) 0.33224(10) 0.0406(11) Uani 1 1 d . . .
N1F N 0.2293(2) 0.60147(14) 0.39726(12) 0.0591(14) Uani 1 1 d . . .
N2F N 0.1912(2) 0.65316(13) 0.36656(11) 0.0549(14) Uani 1 1 d . . .
C1D C 0.3945(3) 0.60999(15) 0.39189(13) 0.0446(14) Uani 1 1 d . . .
C2D C 0.4492(3) 0.59273(15) 0.39798(14) 0.0543(16) Uani 1 1 d . . .
H2D H 0.4762 0.5988 0.4152 0.065 Uiso 1 1 calc R . .
C3D C 0.4651(3) 0.56612(16) 0.37880(17) 0.0659(19) Uani 1 1 d . . .
H3D H 0.5027 0.5536 0.3830 0.079 Uiso 1 1 calc R . .
C4D C 0.4261(3) 0.55822(16) 0.35394(15) 0.0625(18) Uani 1 1 d . . .
H4D H 0.4377 0.5407 0.3401 0.075 Uiso 1 1 calc R . .
C5D C 0.3692(3) 0.57565(15) 0.34865(14) 0.0577(17) Uani 1 1 d . . .
H5D H 0.3418 0.5696 0.3315 0.069 Uiso 1 1 calc R . .
C6D C 0.3704(3) 0.63621(14) 0.41153(12) 0.0410(14) Uani 1 1 d . . .
H6D H 0.3930 0.6439 0.4297 0.049 Uiso 1 1 calc R . .
C7D C 0.2853(2) 0.67120(14) 0.42682(13) 0.0413(14) Uani 1 1 d . . .
C8D C 0.2528(3) 0.69847(15) 0.41615(12) 0.0446(15) Uani 1 1 d . . .
H8D H 0.2510 0.7030 0.3940 0.053 Uiso 1 1 calc R . .
C9D C 0.2223(2) 0.71968(13) 0.43768(11) 0.0403(13) Uani 1 1 d . . .
C10D C 0.2231(3) 0.71191(13) 0.46976(12) 0.0425(14) Uani 1 1 d . . .
C11D C 0.2550(3) 0.68382(14) 0.47965(12) 0.0523(17) Uani 1 1 d . . .
H11D H 0.2552 0.6783 0.5016 0.063 Uiso 1 1 calc R . .
C12D C 0.2871(3) 0.66325(14) 0.45790(13) 0.0469(15) Uani 1 1 d . . .
H12D H 0.3096 0.6442 0.4650 0.056 Uiso 1 1 calc R . .
C13D C 0.1854(4) 0.7500 0.42609(16) 0.044(2) Uani 1 2 d S . .
H13J H 0.1414 0.7500 0.4358 0.053 Uiso 1 2 calc SR . .
C14D C 0.1882(4) 0.73203(10) 0.49481(15) 0.082(2) Uani 1 1 d D . .
H14G H 0.1426 0.7250 0.4942 0.098 Uiso 1 1 calc R . .
H14H H 0.2055 0.7250 0.5157 0.098 Uiso 1 1 calc R . .
C1E C 0.2501(3) 0.62242(16) 0.30031(14) 0.0569(17) Uani 1 1 d . . .
C2E C 0.2192(3) 0.61561(18) 0.27163(15) 0.0681(19) Uani 1 1 d . . .
H2E H 0.2307 0.6271 0.2527 0.082 Uiso 1 1 calc R . .
C3E C 0.1721(3) 0.59208(18) 0.27112(17) 0.074(2) Uani 1 1 d . . .
H3E H 0.1494 0.5874 0.2520 0.089 Uiso 1 1 calc R . .
C4E C 0.1577(3) 0.57479(17) 0.29969(16) 0.069(2) Uani 1 1 d . . .
H4E H 0.1274 0.5572 0.2998 0.083 Uiso 1 1 calc R . .
C5E C 0.1888(3) 0.58421(16) 0.32728(16) 0.0617(18) Uani 1 1 d . . .
H5E H 0.1765 0.5740 0.3467 0.074 Uiso 1 1 calc R . .
C6E C 0.3012(3) 0.64693(14) 0.30359(14) 0.0508(15) Uani 1 1 d . . .
H6E H 0.3199 0.6572 0.2855 0.061 Uiso 1 1 calc R . .
C7E C 0.3778(3) 0.67377(14) 0.33479(13) 0.0464(15) Uani 1 1 d . . .
C8E C 0.3816(3) 0.70079(13) 0.35611(12) 0.0409(14) Uani 1 1 d . . .
H8E H 0.3465 0.7056 0.3699 0.049 Uiso 1 1 calc R . .
C9E C 0.4345(2) 0.71963(12) 0.35697(12) 0.0366(13) Uani 1 1 d . . .
C10E C 0.4875(3) 0.71203(16) 0.33806(14) 0.0553(17) Uani 1 1 d . . .
C11E C 0.4840(3) 0.68521(14) 0.31786(17) 0.0629(19) Uani 1 1 d . . .
H11E H 0.5203 0.6796 0.3052 0.076 Uiso 1 1 calc R . .
C12E C 0.4296(3) 0.66662(14) 0.31574(14) 0.0509(16) Uani 1 1 d . . .
H12E H 0.4276 0.6487 0.3011 0.061 Uiso 1 1 calc R . .
C13E C 0.4366(4) 0.7500 0.37865(18) 0.044(2) Uani 1 2 d S . .
H13K H 0.4780 0.7500 0.3909 0.053 Uiso 1 2 calc SR . .
C14E C 0.5499(3) 0.73217(10) 0.3395(2) 0.079(2) Uani 1 1 d D . .
H14I H 0.5730 0.7251 0.3590 0.095 Uiso 1 1 calc R . .
H14J H 0.5766 0.7251 0.3212 0.095 Uiso 1 1 calc R . .
C1F C 0.1716(3) 0.6137(2) 0.40720(15) 0.066(2) Uani 1 1 d . . .
C2F C 0.1358(3) 0.5991(2) 0.43129(16) 0.087(3) Uani 1 1 d . . .
H2F H 0.0957 0.6082 0.4376 0.105 Uiso 1 1 calc R . .
C3F C 0.1592(5) 0.5712(3) 0.44597(17) 0.120(4) Uani 1 1 d . . .
H3F H 0.1345 0.5605 0.4620 0.144 Uiso 1 1 calc R . .
C4F C 0.2188(4) 0.5586(2) 0.43743(15) 0.083(2) Uani 1 1 d . . .
H4F H 0.2365 0.5396 0.4475 0.100 Uiso 1 1 calc R . .
C5F C 0.2513(4) 0.5752(2) 0.41335(17) 0.080(2) Uani 1 1 d . . .
H5F H 0.2929 0.5673 0.4078 0.096 Uiso 1 1 calc R . .
C6F C 0.1518(3) 0.6402(2) 0.38811(14) 0.070(2) Uani 1 1 d . . .
H6F H 0.1097 0.6489 0.3906 0.084 Uiso 1 1 calc R . .
C7F C 0.1658(3) 0.67361(17) 0.34230(13) 0.0559(18) Uani 1 1 d . . .
C8F C 0.2020(3) 0.70088(16) 0.33119(13) 0.0547(17) Uani 1 1 d . . .
H8F H 0.2419 0.7066 0.3408 0.066 Uiso 1 1 calc R . .
C9F C 0.1774(3) 0.71928(17) 0.30567(14) 0.0602(18) Uani 1 1 d . . .
C10F C 0.1185(3) 0.7123(2) 0.29262(16) 0.079(2) Uani 1 1 d . . .
C11F C 0.0838(3) 0.68539(19) 0.3050(2) 0.084(3) Uani 1 1 d . . .
H11F H 0.0427 0.6805 0.2963 0.101 Uiso 1 1 calc R . .
C12F C 0.1065(3) 0.66621(17) 0.32874(16) 0.067(2) Uani 1 1 d . . .
H12F H 0.0822 0.6479 0.3361 0.081 Uiso 1 1 calc R . .
C13F C 0.2159(4) 0.7500 0.2941(2) 0.083(4) Uani 1 2 d S . .
H13L H 0.2196 0.7500 0.2703 0.100 Uiso 1 2 calc SR . .
C14F C 0.0918(4) 0.73214(11) 0.26370(17) 0.110(3) Uani 1 1 d D . .
H14K H 0.1164 0.7250 0.2447 0.132 Uiso 1 1 calc R . .
H14L H 0.0468 0.7250 0.2604 0.132 Uiso 1 1 calc R . .
O13D O 0.1796(3) 0.7500 0.39174(11) 0.0553(16) Uani 1 2 d S . .
H13G H 0.1590 0.7332 0.3859 0.083 Uiso 0.50 1 calc PR . .
O13E O 0.3847(2) 0.7500 0.40017(12) 0.0477(14) Uani 1 2 d S . .
H13H H 0.3868 0.7332 0.4118 0.072 Uiso 0.50 1 calc PR . .
O13F O 0.2775(3) 0.7500 0.30818(16) 0.086(2) Uani 1 2 d S . .
H13I H 0.2980 0.7668 0.3022 0.130 Uiso 0.50 1 calc PR . .
Fe4 Fe 0.23043(3) 0.630367(18) 0.027067(17) 0.03575(18) Uani 1 1 d . . .
N1G N 0.1868(2) 0.60578(10) -0.00766(9) 0.0372(11) Uani 1 1 d . . .
N2G N 0.14698(19) 0.65393(10) 0.02660(10) 0.0371(10) Uani 1 1 d . . .
N1H N 0.1913(2) 0.60648(11) 0.06327(10) 0.0416(11) Uani 1 1 d . . .
N2H N 0.2737(2) 0.65431(11) 0.06228(10) 0.0398(11) Uani 1 1 d . . .
N1I N 0.30810(19) 0.60382(10) 0.02604(10) 0.0393(11) Uani 1 1 d . . .
N2I N 0.2742(2) 0.65284(10) -0.00876(9) 0.0369(11) Uani 1 1 d . . .
C1G C 0.1307(2) 0.61919(13) -0.01712(12) 0.0354(13) Uani 1 1 d . . .
C2G C 0.0954(3) 0.60754(15) -0.04215(11) 0.0466(15) Uani 1 1 d . . .
H2G H 0.0546 0.6167 -0.0473 0.056 Uiso 1 1 calc R . .
C3G C 0.1219(3) 0.58120(15) -0.06014(13) 0.0558(17) Uani 1 1 d . . .
H3G H 0.0990 0.5722 -0.0777 0.067 Uiso 1 1 calc R . .
C4G C 0.1821(3) 0.56859(14) -0.05173(14) 0.0526(16) Uani 1 1 d . . .
H4G H 0.2017 0.5519 -0.0644 0.063 Uiso 1 1 calc R . .
C5G C 0.2131(3) 0.58045(14) -0.02489(12) 0.0433(14) Uani 1 1 d . . .
H5G H 0.2528 0.5710 -0.0184 0.052 Uiso 1 1 calc R . .
C6G C 0.1084(2) 0.64452(13) 0.00345(12) 0.0372(13) Uani 1 1 d . . .
H6G H 0.0672 0.6543 0.0006 0.045 Uiso 1 1 calc R . .
C7G C 0.1211(2) 0.67459(13) 0.05120(12) 0.0365(13) Uani 1 1 d . . .
C8G C 0.1553(2) 0.70105(12) 0.06388(11) 0.0359(13) Uani 1 1 d . . .
H8G H 0.1968 0.7061 0.0557 0.043 Uiso 1 1 calc R . .
C9G C 0.1305(3) 0.71996(13) 0.08788(12) 0.0439(14) Uani 1 1 d . . .
C10G C 0.0697(3) 0.71253(14) 0.10115(13) 0.0478(15) Uani 1 1 d . . .
C11G C 0.0356(3) 0.68626(15) 0.08764(14) 0.0563(17) Uani 1 1 d . . .
H11G H -0.0066 0.6817 0.0951 0.068 Uiso 1 1 calc R . .
C12G C 0.0604(3) 0.66708(13) 0.06434(12) 0.0419(14) Uani 1 1 d . . .
H12G H 0.0369 0.6485 0.0568 0.050 Uiso 1 1 calc R . .
C13G C 0.1673(4) 0.7500 0.09852(17) 0.046(2) Uani 1 2 d S . .
H13P H 0.1673 0.7500 0.1224 0.055 Uiso 1 2 calc SR . .
C14G C 0.0416(4) 0.73221(9) 0.12800(15) 0.071(2) Uani 1 1 d D . .
H14M H -0.0038 0.7251 0.1303 0.086 Uiso 1 1 calc R . .
H14N H 0.0641 0.7251 0.1477 0.086 Uiso 1 1 calc R . .
C1H C 0.2063(3) 0.61908(13) 0.09235(12) 0.0417(14) Uani 1 1 d . . .
C2H C 0.1807(3) 0.60726(14) 0.11998(13) 0.0456(15) Uani 1 1 d . . .
H2H H 0.1924 0.6168 0.1398 0.055 Uiso 1 1 calc R . .
C3H C 0.1374(3) 0.58129(15) 0.11885(14) 0.0527(16) Uani 1 1 d . . .
H3H H 0.1196 0.5723 0.1378 0.063 Uiso 1 1 calc R . .
C4H C 0.1204(3) 0.56859(15) 0.08850(13) 0.0523(16) Uani 1 1 d . . .
H4H H 0.0904 0.5510 0.0867 0.063 Uiso 1 1 calc R . .
C5H C 0.1476(2) 0.58189(13) 0.06226(13) 0.0398(14) Uani 1 1 d . . .
H5H H 0.1353 0.5735 0.0420 0.048 Uiso 1 1 calc R . .
C6H C 0.2537(3) 0.64505(14) 0.09069(13) 0.0433(14) Uani 1 1 d . . .
H6H H 0.2701 0.6551 0.1095 0.052 Uiso 1 1 calc R . .
C7H C 0.3309(2) 0.67423(13) 0.06131(12) 0.0384(13) Uani 1 1 d . . .
C8H C 0.3345(2) 0.70068(12) 0.04076(11) 0.0327(12) Uani 1 1 d . . .
H8H H 0.2992 0.7058 0.0272 0.039 Uiso 1 1 calc R . .
C9H C 0.3890(3) 0.71964(14) 0.03982(12) 0.0427(14) Uani 1 1 d . . .
C10H C 0.4430(3) 0.71222(15) 0.05948(15) 0.0532(16) Uani 1 1 d . . .
C11H C 0.4373(3) 0.68505(17) 0.07916(17) 0.0666(19) Uani 1 1 d . . .
H11H H 0.4725 0.6795 0.0926 0.080 Uiso 1 1 calc R . .
C12H C 0.3817(3) 0.66506(14) 0.08023(14) 0.0510(15) Uani 1 1 d . . .
H12H H 0.3795 0.6461 0.0935 0.061 Uiso 1 1 calc R . .
C13H C 0.3942(4) 0.7500 0.01936(17) 0.0409(19) Uani 1 2 d S . .
H13Q H 0.4364 0.7500 0.0079 0.049 Uiso 1 2 calc SR . .
C14H C 0.5029(3) 0.73227(10) 0.0610(2) 0.098(3) Uani 1 1 d D . .
H14O H 0.5259 0.7253 0.0806 0.118 Uiso 1 1 calc R . .
H14P H 0.5299 0.7253 0.0428 0.118 Uiso 1 1 calc R . .
C1I C 0.3533(2) 0.61410(13) 0.00478(12) 0.0371(13) Uani 1 1 d . . .
C2I C 0.4127(3) 0.59867(13) 0.00177(13) 0.0423(14) Uani 1 1 d . . .
H2I H 0.4439 0.6066 -0.0129 0.051 Uiso 1 1 calc R . .
C3I C 0.4253(3) 0.57203(14) 0.02022(15) 0.0536(16) Uani 1 1 d . . .
H3I H 0.4656 0.5611 0.0183 0.064 Uiso 1 1 calc R . .
C4I C 0.3800(3) 0.56052(15) 0.04192(15) 0.0572(17) Uani 1 1 d . . .
H4I H 0.3881 0.5415 0.0545 0.069 Uiso 1 1 calc R . .
C5I C 0.3226(3) 0.57778(14) 0.04462(14) 0.0462(15) Uani 1 1 d . . .
H5I H 0.2923 0.5709 0.0602 0.055 Uiso 1 1 calc R . .
C6I C 0.3322(3) 0.64089(13) -0.01464(13) 0.0395(14) Uani 1 1 d . . .
H6I H 0.3586 0.6497 -0.0310 0.047 Uiso 1 1 calc R . .
C7I C 0.2444(2) 0.67352(11) -0.03206(11) 0.0297(12) Uani 1 1 d . . .
C8I C 0.2086(2) 0.70076(12) -0.02234(12) 0.0335(12) Uani 1 1 d . . .
H8I H 0.2062 0.7062 -0.0004 0.040 Uiso 1 1 calc R . .
C9I C 0.1770(2) 0.71969(12) -0.04420(11) 0.0303(12) Uani 1 1 d . . .
C10I C 0.1813(2) 0.71235(12) -0.07697(11) 0.0359(13) Uani 1 1 d . . .
C11I C 0.2166(3) 0.68495(12) -0.08585(13) 0.0391(13) Uani 1 1 d . . .
H11I H 0.2190 0.6794 -0.1078 0.047 Uiso 1 1 calc R . .
C12I C 0.2485(3) 0.66533(13) -0.06416(13) 0.0426(14) Uani 1 1 d . . .
H12I H 0.2727 0.6467 -0.0710 0.051 Uiso 1 1 calc R . .
C13I C 0.1400(3) 0.7500 -0.03361(16) 0.0345(18) Uani 1 2 d S . .
H13R H 0.0968 0.7500 -0.0441 0.041 Uiso 1 2 calc SR . .
C14I C 0.1443(3) 0.73231(10) -0.10176(13) 0.0534(16) Uani 1 1 d D . .
H14Q H 0.1602 0.7252 -0.1229 0.064 Uiso 1 1 calc R . .
H14R H 0.0988 0.7252 -0.1004 0.064 Uiso 1 1 calc R . .
O13G O 0.2301(3) 0.7500 0.08886(14) 0.0570(16) Uani 1 2 d S . .
H13M H 0.2486 0.7330 0.0958 0.086 Uiso 0.50 1 calc PR . .
O13H O 0.3425(3) 0.7500 -0.00333(12) 0.0521(15) Uani 1 2 d S . .
H13N H 0.3447 0.7329 -0.0146 0.078 Uiso 0.50 1 calc PR . .
O13I O 0.1317(2) 0.7500 -0.00057(12) 0.0463(14) Uani 1 2 d S . .
H13O H 0.1117 0.7329 0.0049 0.069 Uiso 0.50 1 calc PR . .

loop_
_atom_site_aniso_label
_atom_site_aniso_U_11
_atom_site_aniso_U_22
_atom_site_aniso_U_33
_atom_site_aniso_U_23
_atom_site_aniso_U_13
_atom_site_aniso_U_12
Cl1 0.0532(9) 0.0778(10) 0.0467(8) -0.0020(8) -0.0060(7) -0.0032(8)
O1 0.047(2) 0.106(3) 0.065(3) 0.006(3) -0.013(2) -0.003(2)
O2 0.084(3) 0.062(3) 0.084(3) -0.019(2) 0.000(3) -0.008(2)
O3 0.068(3) 0.171(5) 0.081(3) 0.056(3) -0.007(3) -0.010(3)
O4 0.064(3) 0.090(3) 0.121(4) -0.042(3) 0.015(3) -0.014(3)
Cl2 0.0827(12) 0.1058(14) 0.0529(10) -0.0228(9) 0.0139(9) -0.0242(11)
O5 0.096(3) 0.110(4) 0.099(4) -0.056(3) 0.048(3) -0.043(3)
O6 0.212(6) 0.285(7) 0.161(6) -0.134(5) 0.105(5) -0.192(6)
O7 0.277(10) 0.408(11) 0.114(6) 0.023(8) -0.013(7) 0.160(9)
O8 0.127(5) 0.125(4) 0.075(3) -0.053(3) 0.008(3) -0.007(4)
Cl3 0.0402(9) 0.0773(11) 0.0762(11) 0.0132(9) 0.0014(8) 0.0068(8)
O9 0.057(3) 0.087(3) 0.069(3) -0.019(2) -0.014(2) 0.021(2)
O10 0.076(3) 0.065(3) 0.116(4) 0.010(3) 0.034(3) 0.004(2)
O11 0.094(4) 0.107(4) 0.071(3) -0.030(3) -0.010(3) 0.006(3)
O12 0.059(3) 0.092(3) 0.099(3) 0.008(3) 0.012(3) -0.005(2)
Cl4 0.0481(12) 0.0442(11) 0.0443(11) 0.000 -0.0092(9) 0.000
O13 0.058(3) 0.051(3) 0.107(5) 0.000 -0.040(3) 0.000
O14 0.060(3) 0.061(3) 0.063(3) -0.019(2) -0.004(2) -0.009(2)
O15 0.101(5) 0.057(4) 0.057(4) 0.000 0.024(3) 0.000
Cl5 0.0730(15) 0.0615(13) 0.0348(11) 0.000 0.0015(10) 0.000
O17 0.111(5) 0.196(10) 0.163(9) 0.000 0.090(6) 0.000
O18 0.175(7) 0.081(5) 0.066(4) 0.000 -0.067(5) 0.000
O19 0.165(5) 0.054(3) 0.037(2) 0.012(2) -0.005(3) -0.001(3)
Cl6 0.0436(10) 0.0423(10) 0.0367(10) 0.000 0.000 0.0060(8)
O21 0.062(3) 0.055(2) 0.048(2) -0.0222(19) -0.0067(19) 0.0142(19)
O22 0.074(3) 0.061(3) 0.049(2) -0.0150(19) -0.028(2) 0.008(2)
Cl7 0.051(2) 0.045(2) 0.039(2) 0.0111(16) -0.0118(17) -0.0003(17)
O25 0.031(4) 0.090(7) 0.204(12) -0.011(8) 0.001(5) 0.003(4)
O26 0.094(6) 0.082(6) 0.055(5) -0.016(4) 0.006(5) -0.025(5)
O27 0.111(7) 0.091(6) 0.051(4) 0.011(4) 0.014(5) 0.016(6)
O28 0.074(6) 0.043(4) 0.104(7) 0.019(4) -0.020(5) -0.008(4)
Cl7D 0.088(4) 0.041(2) 0.046(2) -0.0025(19) -0.022(2) 0.006(2)
O25D 0.269(14) 0.150(7) 0.123(9) 0.098(7) 0.091(10) 0.100(10)
O26D 0.092(7) 0.097(7) 0.045(5) 0.011(4) -0.012(4) -0.036(6)
O27D 0.067(5) 0.145(9) 0.105(9) -0.041(7) -0.021(6) -0.029(6)
O28D 0.132(10) 0.187(9) 0.159(10) -0.114(9) -0.052(9) -0.037(10)
Cl8 0.0575(9) 0.0803(11) 0.0648(10) 0.0210(9) -0.0135(8) -0.0108(9)
O29 0.064(3) 0.061(2) 0.065(3) 0.007(2) -0.006(2) -0.002(2)
O30 0.067(3) 0.075(3) 0.084(3) 0.008(3) 0.008(2) 0.015(2)
O31 0.127(5) 0.275(7) 0.181(5) 0.171(5) 0.116(4) 0.115(5)
O32 0.359(9) 0.157(6) 0.218(6) 0.086(5) -0.231(6) -0.149(6)
Cl9 0.0455(16) 0.0589(17) 0.0437(16) -0.0015(13) 0.0030(13) 0.0046(14)
O33 0.034(4) 0.013(3) 0.069(4) 0.007(3) -0.046(3) -0.005(3)
O34 0.055(5) 0.063(6) 0.374(19) -0.024(10) 0.002(8) -0.023(5)
O35 0.151(8) 0.082(6) 0.141(8) 0.010(7) -0.071(8) 0.046(7)
O36 0.439(18) 0.132(9) 0.044(5) -0.012(5) 0.065(8) -0.174(11)
Fe1 0.0460(4) 0.0346(4) 0.0273(4) 0.0017(3) -0.0007(3) -0.0004(3)
N1A 0.048(3) 0.039(2) 0.033(2) -0.002(2) -0.006(2) -0.004(2)
N2A 0.047(3) 0.032(2) 0.041(3) -0.001(2) 0.008(2) 0.001(2)
N3A 0.045(3) 0.056(3) 0.029(2) 0.008(2) 0.007(2) -0.012(2)
N4A 0.058(3) 0.043(3) 0.039(3) 0.002(2) 0.013(2) 0.000(2)
N1B 0.052(3) 0.041(2) 0.030(2) 0.006(2) -0.006(2) -0.002(2)
N2B 0.044(3) 0.041(2) 0.024(2) 0.0102(19) 0.0031(19) -0.001(2)
N3B 0.046(3) 0.045(3) 0.028(2) 0.001(2) -0.003(2) -0.003(2)
N4B 0.066(3) 0.041(2) 0.021(2) -0.0028(19) 0.005(2) -0.005(2)
N1C 0.043(3) 0.048(3) 0.019(2) 0.0027(19) 0.0072(19) 0.014(2)
N2C 0.040(3) 0.043(3) 0.030(2) 0.004(2) -0.005(2) -0.001(2)
N3C 0.051(3) 0.040(2) 0.026(2) -0.0056(19) 0.004(2) -0.004(2)
N4C 0.065(3) 0.035(2) 0.017(2) -0.0005(18) 0.001(2) 0.003(2)
C1A 0.045(3) 0.045(3) 0.045(3) -0.018(3) 0.001(3) -0.007(3)
C2A 0.031(3) 0.068(4) 0.070(4) 0.010(3) -0.005(3) -0.004(3)
C3A 0.059(4) 0.054(4) 0.053(4) -0.002(3) -0.018(3) 0.009(3)
C4A 0.054(4) 0.048(3) 0.046(3) -0.008(3) -0.010(3) 0.006(3)
C5A 0.044(3) 0.047(3) 0.031(3) 0.000(3) -0.004(3) 0.006(3)
C6A 0.051(4) 0.035(3) 0.032(3) 0.001(2) -0.003(3) -0.009(3)
C7A 0.049(3) 0.042(3) 0.033(3) 0.005(2) 0.009(3) -0.005(3)
C8A 0.045(3) 0.032(3) 0.023(3) -0.003(2) 0.007(2) -0.009(2)
C9A 0.043(3) 0.048(3) 0.027(3) -0.007(2) 0.006(2) 0.000(3)
C10A 0.066(4) 0.044(3) 0.037(3) 0.008(3) 0.003(3) 0.005(3)
C11A 0.093(5) 0.041(3) 0.044(3) -0.003(3) -0.009(3) -0.013(3)
C12A 0.089(5) 0.050(4) 0.028(3) -0.007(3) -0.006(3) -0.020(3)
C13A 0.048(3) 0.038(3) 0.034(3) -0.001(2) 0.005(2) -0.003(3)
C14A 0.117(6) 0.044(3) 0.028(3) -0.002(3) 0.008(3) -0.006(4)
C15A 0.116(6) 0.037(3) 0.052(4) -0.001(3) 0.019(4) -0.010(4)
C16A 0.079(4) 0.038(3) 0.036(3) 0.011(3) 0.008(3) 0.007(3)
C17A 0.057(4) 0.042(3) 0.032(3) -0.005(3) -0.008(3) -0.003(3)
C18A 0.045(3) 0.045(3) 0.030(3) 0.005(3) -0.010(3) -0.008(3)
C19A 0.065(4) 0.037(3) 0.022(3) -0.015(2) 0.007(3) -0.009(3)
C20A 0.084(5) 0.049(4) 0.048(4) 0.010(3) 0.015(3) -0.007(3)
C21A 0.114(6) 0.045(4) 0.037(3) -0.006(3) 0.014(4) -0.028(4)
C22A 0.056(4) 0.043(3) 0.043(3) 0.004(3) -0.012(3) -0.011(3)
C23A 0.064(4) 0.062(4) 0.048(4) 0.016(3) 0.011(3) -0.014(3)
C24A 0.062(4) 0.081(5) 0.067(4) 0.015(4) 0.016(4) -0.006(4)
C25A 0.083(5) 0.048(4) 0.089(5) 0.008(4) 0.034(4) -0.003(4)
C26A 0.078(5) 0.053(4) 0.065(4) -0.005(3) 0.033(4) 0.007(4)
C27A 0.079(5) 0.046(4) 0.058(4) 0.002(3) 0.024(3) 0.003(3)
C1B 0.049(3) 0.036(3) 0.035(3) 0.011(2) 0.006(3) -0.003(3)
C2B 0.051(4) 0.052(4) 0.040(3) 0.000(3) 0.006(3) 0.005(3)
C3B 0.054(4) 0.040(3) 0.055(4) 0.000(3) -0.012(3) 0.011(3)
C4B 0.058(4) 0.051(4) 0.037(3) -0.003(3) 0.002(3) 0.001(3)
C5B 0.046(3) 0.041(3) 0.045(3) -0.005(3) -0.007(3) 0.001(3)
C6B 0.048(3) 0.044(3) 0.029(3) -0.001(2) 0.006(2) -0.003(3)
C7B 0.049(3) 0.036(3) 0.021(3) -0.003(2) -0.002(2) 0.008(2)
C8B 0.045(3) 0.032(3) 0.037(3) 0.019(2) -0.006(3) -0.011(2)
C9B 0.044(3) 0.030(3) 0.040(3) 0.006(2) -0.003(3) 0.005(2)
C10B 0.048(4) 0.056(4) 0.042(3) 0.004(3) -0.010(3) -0.013(3)
C11B 0.037(3) 0.070(4) 0.036(3) -0.001(3) 0.008(3) -0.006(3)
C12B 0.045(3) 0.043(3) 0.026(3) 0.002(2) 0.006(2) -0.003(2)
C13B 0.047(3) 0.031(3) 0.035(3) -0.002(2) 0.001(3) -0.004(2)
C14B 0.065(4) 0.092(5) 0.047(4) 0.000(3) 0.000(3) -0.037(4)
C15B 0.060(4) 0.119(6) 0.038(3) 0.013(4) -0.015(3) -0.042(4)
C16B 0.046(3) 0.050(3) 0.034(3) -0.002(3) -0.002(3) -0.010(3)
C17B 0.042(3) 0.033(3) 0.027(3) -0.005(2) 0.005(2) -0.003(2)
C18B 0.038(3) 0.032(3) 0.038(3) -0.007(2) -0.001(2) 0.002(2)
C19B 0.043(3) 0.041(3) 0.026(3) -0.008(2) -0.001(2) 0.008(3)
C20B 0.054(4) 0.042(3) 0.032(3) 0.002(2) 0.000(3) 0.004(3)
C21B 0.045(3) 0.067(4) 0.036(3) -0.008(3) -0.013(3) -0.002(3)
C22B 0.054(4) 0.029(3) 0.051(3) -0.005(3) -0.008(3) -0.005(3)
C23B 0.080(4) 0.033(3) 0.021(3) -0.008(2) 0.003(3) -0.004(3)
C24B 0.087(5) 0.042(3) 0.039(3) 0.000(3) 0.003(3) 0.004(3)
C25B 0.118(6) 0.034(3) 0.064(4) 0.000(3) 0.032(4) 0.009(4)
C26B 0.128(6) 0.051(4) 0.032(3) 0.009(3) 0.012(4) -0.022(4)
C27B 0.085(4) 0.044(3) 0.037(3) 0.002(3) 0.013(3) -0.006(3)
C1C 0.039(3) 0.028(3) 0.035(3) 0.005(2) -0.010(2) -0.003(2)
C2C 0.037(3) 0.035(3) 0.042(3) 0.003(2) 0.000(3) 0.005(2)
C3C 0.037(3) 0.051(3) 0.041(3) 0.025(3) 0.001(3) 0.004(3)
C4C 0.043(3) 0.037(3) 0.043(3) 0.018(3) 0.003(3) 0.013(2)
C5C 0.053(4) 0.044(3) 0.037(3) 0.012(3) 0.001(3) 0.006(3)
C6C 0.041(3) 0.026(3) 0.039(3) 0.001(2) 0.000(2) 0.002(2)
C7C 0.029(3) 0.037(3) 0.032(3) 0.014(2) -0.001(2) 0.006(2)
C8C 0.033(3) 0.049(3) 0.026(3) -0.012(2) 0.002(2) 0.006(2)
C9C 0.036(3) 0.045(3) 0.033(3) -0.007(2) -0.014(2) -0.007(2)
C10C 0.030(3) 0.059(4) 0.033(3) -0.009(3) -0.003(2) -0.005(3)
C11C 0.055(4) 0.045(3) 0.030(3) -0.005(2) -0.018(3) 0.013(3)
C12C 0.045(3) 0.044(3) 0.033(3) 0.000(2) 0.004(3) -0.003(3)
C13C 0.037(3) 0.045(3) 0.046(3) -0.011(3) 0.002(2) -0.007(3)
C14C 0.033(3) 0.068(4) 0.062(4) -0.012(3) 0.000(3) 0.019(3)
C15C 0.027(3) 0.070(4) 0.042(3) -0.010(3) 0.005(3) 0.003(3)
C16C 0.049(4) 0.058(4) 0.038(3) 0.005(3) 0.013(3) 0.005(3)
C17C 0.037(3) 0.053(3) 0.028(3) 0.001(2) 0.013(2) -0.006(3)
C18C 0.042(3) 0.046(3) 0.040(3) 0.006(3) 0.015(3) -0.006(3)
C19C 0.035(3) 0.044(3) 0.032(3) 0.005(2) 0.005(2) -0.008(2)
C20C 0.047(4) 0.065(4) 0.033(3) -0.007(3) 0.009(3) 0.001(3)
C21C 0.059(4) 0.048(3) 0.044(3) -0.001(3) 0.009(3) 0.010(3)
C22C 0.039(3) 0.037(3) 0.036(3) 0.007(2) 0.006(2) -0.004(2)
C23C 0.044(3) 0.046(3) 0.026(3) -0.005(2) -0.001(2) 0.010(3)
C24C 0.050(3) 0.044(3) 0.032(3) -0.013(2) 0.003(3) 0.007(3)
C25C 0.050(3) 0.055(4) 0.046(3) -0.008(3) 0.003(3) 0.008(3)
C26C 0.059(4) 0.065(4) 0.036(3) -0.005(3) -0.008(3) 0.012(3)
C27C 0.072(4) 0.046(3) 0.034(3) -0.004(3) -0.002(3) 0.013(3)
O13A 0.072(3) 0.064(2) 0.039(2) -0.001(2) -0.0041(19) -0.012(2)
O13B 0.043(2) 0.062(2) 0.045(2) 0.009(2) -0.0012(18) 0.000(2)
O13C 0.052(2) 0.052(2) 0.050(2) -0.0048(19) -0.0035(19) -0.006(2)
Fe2 0.0518(5) 0.0407(4) 0.0269(4) -0.0006(3) 0.0040(3) -0.0053(4)
Fe3 0.0390(5) 0.0654(5) 0.0370(4) -0.0116(4) 0.0107(4) -0.0097(4)
N1D 0.050(3) 0.055(3) 0.040(3) -0.004(2) 0.019(2) -0.006(2)
N2D 0.040(3) 0.057(3) 0.038(3) -0.009(2) 0.011(2) -0.014(2)
N1E 0.035(3) 0.060(3) 0.054(3) -0.017(2) 0.010(2) -0.003(2)
N2E 0.035(3) 0.050(3) 0.036(3) -0.006(2) 0.010(2) -0.004(2)
N1F 0.038(3) 0.078(4) 0.061(3) -0.013(3) 0.012(3) -0.028(3)
N2F 0.031(3) 0.088(4) 0.046(3) -0.032(3) 0.010(2) -0.014(2)
C1D 0.034(3) 0.059(4) 0.041(3) 0.003(3) 0.004(3) -0.014(3)
C2D 0.058(4) 0.056(4) 0.049(4) 0.006(3) 0.005(3) -0.009(3)
C3D 0.063(4) 0.059(4) 0.075(5) -0.001(4) -0.003(4) -0.002(3)
C4D 0.072(5) 0.059(4) 0.057(4) -0.008(3) 0.009(4) 0.007(3)
C5D 0.068(4) 0.059(4) 0.046(4) -0.005(3) 0.012(3) -0.015(3)
C6D 0.038(3) 0.060(4) 0.026(3) 0.005(3) 0.005(2) -0.011(3)
C7D 0.030(3) 0.057(3) 0.037(3) -0.016(3) 0.010(2) -0.009(3)
C8D 0.035(3) 0.080(4) 0.019(3) -0.006(3) 0.002(2) -0.012(3)
C9D 0.041(3) 0.056(3) 0.024(3) -0.020(2) 0.002(2) -0.015(3)
C10D 0.050(3) 0.046(3) 0.031(3) -0.005(3) 0.011(3) -0.014(3)
C11D 0.092(5) 0.048(3) 0.017(3) -0.001(2) 0.008(3) -0.023(3)
C12D 0.050(4) 0.053(3) 0.038(3) 0.005(3) 0.001(3) -0.007(3)
C13D 0.036(4) 0.079(6) 0.018(4) 0.000 -0.008(3) 0.000
C14D 0.142(6) 0.045(3) 0.058(4) -0.016(3) 0.063(4) -0.038(4)
C1E 0.058(4) 0.080(4) 0.033(3) -0.021(3) 0.014(3) 0.012(3)
C2E 0.070(4) 0.094(5) 0.041(4) -0.017(4) 0.017(3) -0.019(4)
C3E 0.064(4) 0.094(5) 0.064(5) -0.032(4) -0.006(4) -0.003(4)
C4E 0.062(4) 0.080(5) 0.065(4) -0.032(4) 0.018(4) -0.013(4)
C5E 0.058(4) 0.068(4) 0.059(4) -0.020(3) 0.024(3) -0.011(3)
C6E 0.050(4) 0.055(4) 0.048(4) -0.009(3) 0.014(3) -0.002(3)
C7E 0.039(3) 0.062(4) 0.038(3) 0.002(3) 0.014(3) 0.008(3)
C8E 0.037(3) 0.055(3) 0.031(3) 0.001(3) 0.005(2) 0.006(3)
C9E 0.026(3) 0.043(3) 0.041(3) 0.004(2) -0.001(2) -0.005(2)
C10E 0.038(4) 0.074(4) 0.054(4) 0.001(3) 0.008(3) 0.000(3)
C11E 0.051(4) 0.040(3) 0.098(5) -0.011(3) 0.040(4) -0.002(3)
C12E 0.052(4) 0.053(3) 0.049(3) -0.017(3) 0.023(3) 0.000(3)
C13E 0.041(5) 0.055(5) 0.036(4) 0.000 -0.001(4) 0.000
C14E 0.042(4) 0.064(4) 0.131(7) -0.012(4) 0.005(4) -0.009(3)
C1F 0.042(4) 0.113(6) 0.042(4) -0.024(4) 0.000(3) -0.036(4)
C2F 0.052(4) 0.169(8) 0.040(4) -0.039(5) 0.018(3) -0.059(5)
C3F 0.135(8) 0.194(10) 0.031(4) -0.020(5) 0.007(5) -0.119(7)
C4F 0.090(5) 0.120(6) 0.040(4) 0.002(4) 0.010(4) -0.080(5)
C5F 0.091(5) 0.092(5) 0.057(4) -0.024(4) 0.007(4) -0.043(5)
C6F 0.042(4) 0.126(6) 0.043(4) -0.058(4) 0.017(3) -0.026(4)
C7F 0.034(3) 0.098(5) 0.036(3) -0.042(3) -0.006(3) 0.021(3)
C8F 0.043(4) 0.087(5) 0.034(3) -0.025(3) 0.006(3) 0.007(3)
C9F 0.046(4) 0.096(5) 0.039(3) -0.026(3) 0.006(3) 0.019(3)
C10F 0.059(4) 0.121(6) 0.056(4) -0.046(4) -0.033(3) 0.030(4)
C11F 0.043(4) 0.085(5) 0.125(7) -0.060(5) -0.022(4) 0.004(4)
C12F 0.051(4) 0.077(4) 0.074(4) -0.056(4) -0.017(4) 0.021(3)
C13F 0.021(5) 0.185(12) 0.042(5) 0.000 0.005(4) 0.000
C14F 0.096(5) 0.154(7) 0.081(5) -0.065(5) -0.054(4) 0.071(5)
O13D 0.056(4) 0.088(4) 0.021(3) 0.000 -0.011(2) 0.000
O13E 0.043(3) 0.055(3) 0.045(3) 0.000 0.014(3) 0.000
O13F 0.023(3) 0.172(7) 0.064(4) 0.000 0.015(3) 0.000
Fe4 0.0362(4) 0.0407(4) 0.0304(4) 0.0020(3) -0.0042(3) 0.0023(3)
N1G 0.038(3) 0.048(3) 0.026(2) 0.000(2) 0.007(2) -0.013(2)
N2G 0.036(2) 0.038(2) 0.037(2) 0.015(2) -0.001(2) 0.0003(19)
N1H 0.043(3) 0.051(3) 0.030(2) -0.002(2) -0.006(2) 0.019(2)
N2H 0.037(3) 0.048(3) 0.035(2) 0.003(2) -0.010(2) 0.007(2)
N1I 0.036(2) 0.040(2) 0.042(3) 0.003(2) -0.009(2) 0.005(2)
N2I 0.045(3) 0.043(3) 0.023(2) -0.0042(19) -0.005(2) -0.001(2)
C1G 0.026(3) 0.051(3) 0.028(3) 0.014(2) 0.000(2) -0.004(2)
C2G 0.041(3) 0.078(4) 0.021(3) 0.007(3) -0.005(2) -0.009(3)
C3G 0.074(4) 0.069(4) 0.024(3) 0.012(3) -0.010(3) -0.022(3)
C4G 0.067(4) 0.042(3) 0.049(4) -0.003(3) 0.009(3) -0.009(3)
C5G 0.049(3) 0.048(3) 0.033(3) -0.003(3) 0.005(3) -0.016(3)
C6G 0.028(3) 0.046(3) 0.038(3) 0.016(3) -0.006(2) -0.005(2)
C7G 0.032(3) 0.047(3) 0.030(3) 0.014(2) -0.003(2) 0.003(3)
C8G 0.038(3) 0.047(3) 0.023(3) 0.005(2) 0.002(2) 0.000(3)
C9G 0.056(4) 0.043(3) 0.032(3) 0.005(3) -0.010(3) 0.015(3)
C10G 0.055(4) 0.049(3) 0.040(3) 0.017(3) 0.010(3) -0.012(3)
C11G 0.049(4) 0.070(4) 0.050(4) 0.018(3) 0.017(3) 0.006(3)
C12G 0.052(4) 0.044(3) 0.029(3) -0.003(2) -0.005(3) -0.002(3)
C13G 0.054(5) 0.063(5) 0.020(4) 0.000 -0.013(4) 0.000
C14G 0.110(6) 0.052(3) 0.052(4) 0.002(3) 0.036(4) 0.002(4)
C1H 0.043(3) 0.046(3) 0.036(3) 0.008(3) 0.005(3) 0.007(3)
C2H 0.040(3) 0.057(4) 0.040(3) 0.001(3) -0.006(3) 0.001(3)
C3H 0.039(3) 0.070(4) 0.050(4) 0.012(3) 0.006(3) 0.014(3)
C4H 0.052(4) 0.066(4) 0.039(3) 0.007(3) -0.001(3) -0.004(3)
C5H 0.035(3) 0.045(3) 0.040(3) 0.004(3) -0.008(3) -0.003(3)
C6H 0.036(3) 0.059(4) 0.035(3) -0.009(3) -0.011(3) 0.006(3)
C7H 0.036(3) 0.046(3) 0.033(3) -0.007(3) -0.016(2) 0.003(3)
C8H 0.029(3) 0.043(3) 0.027(3) -0.006(2) -0.011(2) -0.002(2)
C9H 0.043(3) 0.057(3) 0.028(3) -0.009(3) 0.003(2) 0.019(3)
C10H 0.029(3) 0.065(4) 0.066(4) 0.006(3) -0.014(3) -0.003(3)
C11H 0.038(4) 0.085(5) 0.077(4) 0.029(4) -0.026(3) 0.000(3)
C12H 0.048(4) 0.056(3) 0.049(3) 0.016(3) -0.020(3) -0.008(3)
C13H 0.047(5) 0.047(5) 0.029(4) 0.000 -0.011(4) 0.000
C14H 0.022(3) 0.087(4) 0.186(8) 0.072(5) -0.015(4) -0.003(3)
C1I 0.028(3) 0.047(3) 0.037(3) -0.001(3) -0.004(2) 0.011(2)
C2I 0.038(3) 0.051(3) 0.038(3) 0.004(3) -0.006(3) -0.006(3)
C3I 0.038(3) 0.054(4) 0.070(4) 0.008(3) -0.012(3) 0.018(3)
C4I 0.053(4) 0.057(4) 0.061(4) 0.011(3) -0.007(3) 0.007(3)
C5I 0.038(3) 0.054(4) 0.047(3) 0.007(3) 0.002(3) 0.002(3)
C6I 0.033(3) 0.049(3) 0.037(3) -0.011(3) -0.006(3) -0.005(3)
C7I 0.034(3) 0.030(3) 0.026(3) 0.000(2) -0.004(2) -0.010(2)
C8I 0.035(3) 0.040(3) 0.026(3) -0.006(2) -0.001(2) -0.009(2)
C9I 0.025(3) 0.035(3) 0.031(3) 0.004(2) -0.009(2) -0.007(2)
C10I 0.044(3) 0.037(3) 0.027(3) 0.004(2) -0.007(2) -0.013(2)
C11I 0.053(3) 0.032(3) 0.033(3) -0.002(2) 0.003(3) 0.002(3)
C12I 0.043(3) 0.043(3) 0.042(3) -0.001(3) -0.002(3) -0.003(3)
C13I 0.031(4) 0.049(4) 0.023(4) 0.000 -0.003(3) 0.000
C14I 0.075(4) 0.049(3) 0.037(3) 0.007(3) -0.029(3) -0.007(3)
O13G 0.056(4) 0.061(4) 0.054(4) 0.000 -0.025(3) 0.000
O13H 0.075(4) 0.038(3) 0.044(3) 0.000 -0.009(3) 0.000
O13I 0.039(3) 0.054(3) 0.046(3) 0.000 0.009(3) 0.000

loop_
_atom_type_symbol
_atom_type_description
_atom_type_scat_dispersion_real
_atom_type_scat_dispersion_imag
_atom_type_scat_source
C C 0.0033 0.0016 'International Tables Vol C Tables 4.2.6.8 and 6.1.1.4'
H H 0.0000 0.0000 'International Tables Vol C Tables 4.2.6.8 and 6.1.1.4'
N N 0.0061 0.0033 'International Tables Vol C Tables 4.2.6.8 and 6.1.1.4'
O O 0.0106 0.0060 'International Tables Vol C Tables 4.2.6.8 and 6.1.1.4'
Cl Cl 0.1484 0.1585 'International Tables Vol C Tables 4.2.6.8 and 6.1.1.4'
Fe Fe 0.3463 0.8444 'International Tables Vol C Tables 4.2.6.8 and 6.1.1.4'

loop_
_geom_angle_atom_site_label_1
_geom_angle_atom_site_label_2
_geom_angle_atom_site_label_3
_geom_angle
_geom_angle_site_symmetry_1
_geom_angle_site_symmetry_3
O2 Cl1 O3 110.7(3) . .
O2 Cl1 O1 112.1(3) . .
O3 Cl1 O1 107.0(3) . .
O2 Cl1 O4 108.9(3) . .
O3 Cl1 O4 109.2(3) . .
O1 Cl1 O4 108.9(3) . .
O6 Cl2 O8 113.7(4) . .
O6 Cl2 O5 112.9(3) . .
O8 Cl2 O5 110.9(3) . .
O6 Cl2 O7 105.8(5) . .
O8 Cl2 O7 108.6(4) . .
O5 Cl2 O7 104.3(4) . .
O9 Cl3 O10 111.4(3) . .
O9 Cl3 O12 113.3(3) . .
O10 Cl3 O12 113.5(3) . .
O9 Cl3 O11 105.3(3) . .
O10 Cl3 O11 107.4(3) . .
O12 Cl3 O11 105.0(3) . .
O13 Cl4 O15 111.1(4) . .
O13 Cl4 O14 108.5(2) . .
O15 Cl4 O14 108.8(2) . .
O13 Cl4 O14 108.5(2) . 3
O15 Cl4 O14 108.8(2) . 3
O14 Cl4 O14 111.2(4) . 3
O19 Cl5 O19 110.5(4) 3 .
O19 Cl5 O18 108.1(3) 3 .
O19 Cl5 O18 108.1(3) . .
O19 Cl5 O17 109.7(3) 3 .
O19 Cl5 O17 109.7(3) . .
O18 Cl5 O17 110.7(5) . .
O22 Cl6 O22 109.8(4) 2_665 .
O22 Cl6 O21 109.4(2) 2_665 .
O22 Cl6 O21 109.8(2) . .
O22 Cl6 O21 109.8(2) 2_665 2_665
O22 Cl6 O21 109.4(2) . 2_665
O21 Cl6 O21 108.5(3) . 2_665
O25 Cl7 O28 109.9(5) . .
O25 Cl7 O26 111.1(5) . .
O28 Cl7 O26 110.1(5) . .
O25 Cl7 O27 108.6(5) . .
O28 Cl7 O27 109.4(5) . .
O26 Cl7 O27 107.6(5) . .
O28D Cl7D O26D 111.6(6) . .
O28D Cl7D O25D 110.4(6) . .
O26D Cl7D O25D 107.9(6) . .
O28D Cl7D O27D 108.9(6) . .
O26D Cl7D O27D 110.2(5) . .
O25D Cl7D O27D 107.7(6) . .
O31 Cl8 O32 110.4(4) . .
O31 Cl8 O30 108.3(3) . .
O32 Cl8 O30 108.9(4) . .
O31 Cl8 O29 109.0(3) . .
O32 Cl8 O29 109.0(3) . .
O30 Cl8 O29 111.2(3) . .
O33 Cl9 O35 113.9(4) . .
O33 Cl9 O34 114.1(4) . .
O35 Cl9 O34 109.8(4) . .
O33 Cl9 O36 107.8(4) . .
O35 Cl9 O36 104.3(5) . .
O34 Cl9 O36 106.2(5) . .
N1B Fe1 N1A 96.52(18) . .
N1B Fe1 N2A 84.12(17) . .
N1A Fe1 N2A 80.85(18) . .
N1B Fe1 N2C 175.72(18) . .
N1A Fe1 N2C 84.31(17) . .
N2A Fe1 N2C 100.16(17) . .
N1B Fe1 N1C 95.38(17) . .
N1A Fe1 N1C 96.09(17) . .
N2A Fe1 N1C 176.81(18) . .
N2C Fe1 N1C 80.36(17) . .
N1B Fe1 N2B 80.80(18) . .
N1A Fe1 N2B 176.62(18) . .
N2A Fe1 N2B 100.85(17) . .
N2C Fe1 N2B 98.21(17) . .
N1C Fe1 N2B 82.16(16) . .
C1A N1A C5A 118.2(5) . .
C1A N1A Fe1 113.8(4) . .
C5A N1A Fe1 127.3(4) . .
C6A N2A C7A 117.6(4) . .
C6A N2A Fe1 114.0(3) . .
C7A N2A Fe1 127.8(4) . .
C22A N3A C19A 118.0(5) . .
C22A N3A Fe2 114.7(4) . .
C19A N3A Fe2 125.9(4) . .
C27A N4A C23A 118.8(5) . .
C27A N4A Fe2 126.7(4) . .
C23A N4A Fe2 114.0(4) . .
C5B N1B C1B 119.9(5) . .
C5B N1B Fe1 124.4(4) . .
C1B N1B Fe1 115.6(3) . .
C6B N2B C7B 118.7(4) . .
C6B N2B Fe1 113.4(3) . .
C7B N2B Fe1 126.0(3) . .
C22B N3B C19B 116.1(4) . .
C22B N3B Fe2 113.4(4) . .
C19B N3B Fe2 127.5(3) . .
C27B N4B C23B 117.2(5) . .
C27B N4B Fe2 128.4(4) . .
C23B N4B Fe2 114.3(3) . .
C5C N1C C1C 118.2(5) . .
C5C N1C Fe1 127.1(4) . .
C1C N1C Fe1 114.1(3) . .
C6C N2C C7C 115.7(4) . .
C6C N2C Fe1 115.0(4) . .
C7C N2C Fe1 127.2(3) . .
C22C N3C C19C 118.4(4) . .
C22C N3C Fe2 114.3(4) . .
C19C N3C Fe2 125.2(3) . .
C27C N4C C23C 115.9(5) . .
C27C N4C Fe2 129.2(4) . .
C23C N4C Fe2 113.7(3) . .
N1A C1A C2A 120.4(5) . .
N1A C1A C6A 112.8(5) . .
C2A C1A C6A 126.8(5) . .
C3A C2A C1A 121.5(6) . .
C3A C2A H2A 119.2 . .
C1A C2A H2A 119.2 . .
C2A C3A C4A 117.6(6) . .
C2A C3A H3A 121.2 . .
C4A C3A H3A 121.2 . .
C3A C4A C5A 121.2(6) . .
C3A C4A H4A 119.4 . .
C5A C4A H4A 119.4 . .
N1A C5A C4A 121.1(5) . .
N1A C5A H5A 119.4 . .
C4A C5A H5A 119.4 . .
N2A C6A C1A 117.4(5) . .
N2A C6A H6A 121.3 . .
C1A C6A H6A 121.3 . .
C12A C7A C8A 120.0(5) . .
C12A C7A N2A 119.2(5) . .
C8A C7A N2A 120.7(5) . .
C7A C8A C9A 120.5(5) . .
C7A C8A H8A 119.8 . .
C9A C8A H8A 119.8 . .
C8A C9A C10A 120.1(5) . .
C8A C9A C13A 119.8(5) . .
C10A C9A C13A 120.0(5) . .
C9A C10A C11A 116.9(5) . .
C9A C10A C14A 127.6(5) . .
C11A C10A C14A 115.5(5) . .
C12A C11A C10A 121.6(5) . .
C12A C11A H11A 119.2 . .
C10A C11A H11A 119.2 . .
C11A C12A C7A 120.9(5) . .
C11A C12A H12A 119.6 . .
C7A C12A H12A 119.6 . .
O13A C13A C9A 108.4(4) . .
O13A C13A C17A 112.0(4) . .
C9A C13A C17A 110.9(4) . .
O13A C13A H13A 108.5 . .
C9A C13A H13A 108.5 . .
C17A C13A H13A 108.5 . .
C15A C14A C10A 121.0(6) . .
C15A C14A H14A 107.1 . .
C10A C14A H14A 107.1 . .
C15A C14A H14B 107.1 . .
C10A C14A H14B 107.1 . .
H14A C14A H14B 106.8 . .
C14A C15A C16A 114.9(6) . .
C14A C15A H15A 108.6 . .
C16A C15A H15A 108.6 . .
C14A C15A H15B 108.6 . .
C16A C15A H15B 108.6 . .
H15A C15A H15B 107.5 . .
C21A C16A C17A 118.1(5) . .
C21A C16A C15A 122.3(5) . .
C17A C16A C15A 119.5(5) . .
C18A C17A C16A 121.8(5) . .
C18A C17A C13A 120.9(5) . .
C16A C17A C13A 117.3(5) . .
C17A C18A C19A 121.1(5) . .
C17A C18A H18A 119.5 . .
C19A C18A H18A 119.5 . .
C18A C19A C20A 118.6(5) . .
C18A C19A N3A 122.1(5) . .
C20A C19A N3A 119.3(5) . .
C21A C20A C19A 118.9(5) . .
C21A C20A H20A 120.5 . .
C19A C20A H20A 120.5 . .
C16A C21A C20A 121.4(5) . .
C16A C21A H21A 119.3 . .
C20A C21A H21A 119.3 . .
N3A C22A C23A 116.4(5) . .
N3A C22A H22A 121.8 . .
C23A C22A H22A 121.8 . .
N4A C23A C24A 121.3(6) . .
N4A C23A C22A 113.5(5) . .
C24A C23A C22A 125.1(6) . .
C25A C24A C23A 117.9(7) . .
C25A C24A H24A 121.0 . .
C23A C24A H24A 121.0 . .
C26A C25A C24A 121.0(7) . .
C26A C25A H25A 119.5 . .
C24A C25A H25A 119.5 . .
C25A C26A C27A 118.7(6) . .
C25A C26A H26A 120.7 . .
C27A C26A H26A 120.7 . .
N4A C27A C26A 122.1(7) . .
N4A C27A H27A 118.9 . .
C26A C27A H27A 118.9 . .
N1B C1B C2B 123.7(5) . .
N1B C1B C6B 112.0(5) . .
C2B C1B C6B 124.2(5) . .
C1B C2B C3B 117.7(5) . .
C1B C2B H2B 121.2 . .
C3B C2B H2B 121.2 . .
C4B C3B C2B 120.1(5) . .
C4B C3B H3B 120.0 . .
C2B C3B H3B 120.0 . .
C3B C4B C5B 119.3(5) . .
C3B C4B H4B 120.4 . .
C5B C4B H4B 120.4 . .
N1B C5B C4B 119.3(5) . .
N1B C5B H5B 120.3 . .
C4B C5B H5B 120.3 . .
N2B C6B C1B 118.0(5) . .
N2B C6B H6B 121.0 . .
C1B C6B H6B 121.0 . .
C8B C7B C12B 120.4(5) . .
C8B C7B N2B 119.7(5) . .
C12B C7B N2B 119.8(4) . .
C9B C8B C7B 120.2(5) . .
C9B C8B H8B 119.9 . .
C7B C8B H8B 119.9 . .
C8B C9B C10B 119.7(5) . .
C8B C9B C13B 121.1(5) . .
C10B C9B C13B 119.2(5) . .
C11B C10B C9B 118.4(5) . .
C11B C10B C14B 122.5(5) . .
C9B C10B C14B 119.1(5) . .
C10B C11B C12B 122.5(5) . .
C10B C11B H11B 118.8 . .
C12B C11B H11B 118.8 . .
C11B C12B C7B 118.8(5) . .
C11B C12B H12B 120.6 . .
C7B C12B H12B 120.6 . .
O13B C13B C9B 110.7(4) . .
O13B C13B C17B 109.6(4) . .
C9B C13B C17B 108.8(4) . .
O13B C13B H13B 109.3 . .
C9B C13B H13B 109.3 . .
C17B C13B H13B 109.3 . .
C15B C14B C10B 115.8(5) . .
C15B C14B H14C 108.3 . .
C10B C14B H14C 108.3 . .
C15B C14B H14D 108.3 . .
C10B C14B H14D 108.3 . .
H14C C14B H14D 107.4 . .
C14B C15B C16B 121.9(5) . .
C14B C15B H15C 106.8 . .
C16B C15B H15C 106.8 . .
C14B C15B H15D 106.8 . .
C16B C15B H15D 106.8 . .
H15C C15B H15D 106.7 . .
C21B C16B C17B 116.8(5) . .
C21B C16B C15B 115.7(5) . .
C17B C16B C15B 127.4(5) . .
C18B C17B C16B 119.8(5) . .
C18B C17B C13B 120.0(5) . .
C16B C17B C13B 120.2(4) . .
C19B C18B C17B 121.3(5) . .
C19B C18B H18B 119.4 . .
C17B C18B H18B 119.4 . .
C20B C19B C18B 120.1(5) . .
C20B C19B N3B 120.6(4) . .
C18B C19B N3B 119.3(5) . .
C19B C20B C21B 119.1(5) . .
C19B C20B H20B 120.5 . .
C21B C20B H20B 120.5 . .
C20B C21B C16B 122.6(5) . .
C20B C21B H21B 118.7 . .
C16B C21B H21B 118.7 . .
N3B C22B C23B 118.2(5) . .
N3B C22B H22B 120.9 . .
C23B C22B H22B 120.9 . .
N4B C23B C24B 122.6(5) . .
N4B C23B C22B 112.6(5) . .
C24B C23B C22B 124.5(6) . .
C25B C24B C23B 120.0(6) . .
C25B C24B H24B 120.0 . .
C23B C24B H24B 120.0 . .
C24B C25B C26B 118.1(6) . .
C24B C25B H25B 120.9 . .
C26B C25B H25B 120.9 . .
C27B C26B C25B 118.9(6) . .
C27B C26B H26B 120.6 . .
C25B C26B H26B 120.6 . .
N4B C27B C26B 122.9(6) . .
N4B C27B H27B 118.5 . .
C26B C27B H27B 118.5 . .
N1C C1C C2C 121.8(5) . .
N1C C1C C6C 112.1(4) . .
C2C C1C C6C 126.1(5) . .
C3C C2C C1C 119.2(5) . .
C3C C2C H2C 120.4 . .
C1C C2C H2C 120.4 . .
C2C C3C C4C 121.1(5) . .
C2C C3C H3C 119.5 . .
C4C C3C H3C 119.5 . .
C3C C4C C5C 117.2(5) . .
C3C C4C H4C 121.4 . .
C5C C4C H4C 121.4 . .
N1C C5C C4C 122.4(5) . .
N1C C5C H5C 118.8 . .
C4C C5C H5C 118.8 . .
N2C C6C C1C 117.3(4) . .
N2C C6C H6C 121.4 . .
C1C C6C H6C 121.4 . .
C8C C7C C12C 121.5(5) . .
C8C C7C N2C 119.1(4) . .
C12C C7C N2C 119.4(4) . .
C7C C8C C9C 118.8(5) . .
C7C C8C H8C 120.6 . .
C9C C8C H8C 120.6 . .
C10C C9C C8C 120.5(5) . .
C10C C9C C13C 122.1(5) . .
C8C C9C C13C 117.4(5) . .
C11C C10C C9C 117.5(5) . .
C11C C10C C14C 117.1(5) . .
C9C C10C C14C 125.4(5) . .
C10C C11C C12C 123.9(5) . .
C10C C11C H11C 118.1 . .
C12C C11C H11C 118.1 . .
C11C C12C C7C 117.9(5) . .
C11C C12C H12C 121.1 . .
C7C C12C H12C 121.1 . .
O13C C13C C17C 111.1(4) . .
O13C C13C C9C 110.1(4) . .
C17C C13C C9C 107.6(4) . .
O13C C13C H13C 109.3 . .
C17C C13C H13C 109.3 . .
C9C C13C H13C 109.3 . .
C15C C14C C10C 120.2(5) . .
C15C C14C H14E 107.3 . .
C10C C14C H14E 107.3 . .
C15C C14C H14F 107.3 . .
C10C C14C H14F 107.3 . .
H14E C14C H14F 106.9 . .
C14C C15C C16C 112.3(4) . .
C14C C15C H15E 109.2 . .
C16C C15C H15E 109.2 . .
C14C C15C H15F 109.2 . .
C16C C15C H15F 109.2 . .
H15E C15C H15F 107.9 . .
C21C C16C C17C 117.6(5) . .
C21C C16C C15C 124.9(5) . .
C17C C16C C15C 117.5(5) . .
C18C C17C C16C 120.0(5) . .
C18C C17C C13C 120.8(5) . .
C16C C17C C13C 118.8(5) . .
C17C C18C C19C 120.4(5) . .
C17C C18C H18C 119.8 . .
C19C C18C H18C 119.8 . .
C20C C19C C18C 120.5(5) . .
C20C C19C N3C 118.3(5) . .
C18C C19C N3C 121.2(5) . .
C19C C20C C21C 118.4(5) . .
C19C C20C H20C 120.8 . .
C21C C20C H20C 120.8 . .
C16C C21C C20C 123.1(5) . .
C16C C21C H21C 118.5 . .
C20C C21C H21C 118.5 . .
N3C C22C C23C 117.1(5) . .
N3C C22C H22C 121.4 . .
C23C C22C H22C 121.4 . .
N4C C23C C24C 124.7(5) . .
N4C C23C C22C 112.4(4) . .
C24C C23C C22C 122.9(5) . .
C23C C24C C25C 117.5(5) . .
C23C C24C H24C 121.3 . .
C25C C24C H24C 121.3 . .
C26C C25C C24C 118.7(6) . .
C26C C25C H25C 120.6 . .
C24C C25C H25C 120.6 . .
C27C C26C C25C 119.6(5) . .
C27C C26C H26C 120.2 . .
C25C C26C H26C 120.2 . .
N4C C27C C26C 123.5(5) . .
N4C C27C H27C 118.3 . .
C26C C27C H27C 118.3 . .
C13A O13A H13D 109.5 . .
C13B O13B H13E 109.5 . .
C13C O13C H13F 109.5 . .
N4B Fe2 N4A 97.63(19) . .
N4B Fe2 N3A 85.06(18) . .
N4A Fe2 N3A 80.94(19) . .
N4B Fe2 N4C 95.07(17) . .
N4A Fe2 N4C 96.87(19) . .
N3A Fe2 N4C 177.81(19) . .
N4B Fe2 N3B 81.32(18) . .
N4A Fe2 N3B 178.66(19) . .
N3A Fe2 N3B 98.12(18) . .
N4C Fe2 N3B 84.06(18) . .
N4B Fe2 N3C 176.17(17) . .
N4A Fe2 N3C 81.60(18) . .
N3A Fe2 N3C 98.49(18) . .
N4C Fe2 N3C 81.32(17) . .
N3B Fe2 N3C 99.50(18) . .
N2D Fe3 N1F 84.36(19) . .
N2D Fe3 N1D 80.5(2) . .
N1F Fe3 N1D 93.1(2) . .
N2D Fe3 N1E 178.2(2) . .
N1F Fe3 N1E 96.1(2) . .
N1D Fe3 N1E 97.74(19) . .
N2D Fe3 N2E 97.92(18) . .
N1F Fe3 N2E 177.5(2) . .
N1D Fe3 N2E 86.29(18) . .
N1E Fe3 N2E 81.64(19) . .
N2D Fe3 N2F 98.75(19) . .
N1F Fe3 N2F 81.3(2) . .
N1D Fe3 N2F 174.4(2) . .
N1E Fe3 N2F 83.07(18) . .
N2E Fe3 N2F 99.4(2) . .
C5D N1D C1D 118.4(5) . .
C5D N1D Fe3 127.2(4) . .
C1D N1D Fe3 114.5(4) . .
C6D N2D C7D 114.8(4) . .
C6D N2D Fe3 116.3(4) . .
C7D N2D Fe3 127.4(3) . .
C1E N1E C5E 116.9(5) . .
C1E N1E Fe3 114.1(4) . .
C5E N1E Fe3 127.8(4) . .
C6E N2E C7E 116.3(5) . .
C6E N2E Fe3 113.1(4) . .
C7E N2E Fe3 129.1(3) . .
C5F N1F C1F 115.8(6) . .
C5F N1F Fe3 128.2(5) . .
C1F N1F Fe3 115.3(5) . .
C6F N2F C7F 119.6(5) . .
C6F N2F Fe3 110.4(5) . .
C7F N2F Fe3 126.9(4) . .
C2D C1D N1D 122.2(6) . .
C2D C1D C6D 124.4(5) . .
N1D C1D C6D 113.0(5) . .
C1D C2D C3D 119.4(6) . .
C1D C2D H2D 120.3 . .
C3D C2D H2D 120.3 . .
C4D C3D C2D 119.2(6) . .
C4D C3D H3D 120.4 . .
C2D C3D H3D 120.4 . .
C3D C4D C5D 120.5(6) . .
C3D C4D H4D 119.8 . .
C5D C4D H4D 119.8 . .
N1D C5D C4D 120.3(6) . .
N1D C5D H5D 119.9 . .
C4D C5D H5D 119.9 . .
N2D C6D C1D 115.7(5) . .
N2D C6D H6D 122.2 . .
C1D C6D H6D 122.2 . .
C12D C7D C8D 121.6(5) . .
C12D C7D N2D 119.5(5) . .
C8D C7D N2D 118.7(5) . .
C7D C8D C9D 120.5(5) . .
C7D C8D H8D 119.8 . .
C9D C8D H8D 119.8 . .
C10D C9D C8D 118.9(5) . .
C10D C9D C13D 120.0(5) . .
C8D C9D C13D 121.0(5) . .
C11D C10D C9D 119.1(5) . .
C11D C10D C14D 117.7(5) . .
C9D C10D C14D 123.2(5) . .
C10D C11D C12D 121.5(5) . .
C10D C11D H11D 119.3 . .
C12D C11D H11D 119.3 . .
C7D C12D C11D 118.3(5) . .
C7D C12D H12D 120.8 . .
C11D C12D H12D 120.8 . .
O13D C13D C9D 111.1(4) . .
O13D C13D C9D 111.1(4) . 3_565
C9D C13D C9D 107.1(6) . 3_565
O13D C13D H13J 109.2 . .
C9D C13D H13J 109.2 . .
C9D C13D H13J 109.2 3_565 .
C14D C14D C10D 122.5(3) 3_565 .
C14D C14D H14G 106.7 3_565 .
C10D C14D H14G 106.7 . .
C14D C14D H14H 106.7 3_565 .
C10D C14D H14H 106.7 . .
H14G C14D H14H 106.6 . .
N1E C1E C2E 123.9(6) . .
N1E C1E C6E 112.7(5) . .
C2E C1E C6E 123.5(6) . .
C3E C2E C1E 118.8(6) . .
C3E C2E H2E 120.6 . .
C1E C2E H2E 120.6 . .
C2E C3E C4E 118.8(6) . .
C2E C3E H3E 120.6 . .
C4E C3E H3E 120.6 . .
C5E C4E C3E 118.2(6) . .
C5E C4E H4E 120.9 . .
C3E C4E H4E 120.9 . .
N1E C5E C4E 123.2(6) . .
N1E C5E H5E 118.4 . .
C4E C5E H5E 118.4 . .
N2E C6E C1E 117.4(5) . .
N2E C6E H6E 121.3 . .
C1E C6E H6E 121.3 . .
C12E C7E C8E 119.2(5) . .
C12E C7E N2E 119.6(5) . .
C8E C7E N2E 121.2(5) . .
C9E C8E C7E 120.2(5) . .
C9E C8E H8E 119.9 . .
C7E C8E H8E 119.9 . .
C8E C9E C10E 120.6(5) . .
C8E C9E C13E 119.8(5) . .
C10E C9E C13E 119.6(5) . .
C11E C10E C9E 118.9(5) . .
C11E C10E C14E 119.2(5) . .
C9E C10E C14E 121.9(6) . .
C12E C11E C10E 121.3(5) . .
C12E C11E H11E 119.3 . .
C10E C11E H11E 119.3 . .
C11E C12E C7E 119.8(5) . .
C11E C12E H12E 120.1 . .
C7E C12E H12E 120.1 . .
O13E C13E C9E 111.1(4) . .
O13E C13E C9E 111.1(4) . 3_565
C9E C13E C9E 107.0(6) . 3_565
O13E C13E H13K 109.2 . .
C9E C13E H13K 109.2 . .
C9E C13E H13K 109.2 3_565 .
C14E C14E C10E 122.1(3) 3_565 .
C14E C14E H14I 106.8 3_565 .
C10E C14E H14I 106.8 . .
C14E C14E H14J 106.8 3_565 .
C10E C14E H14J 106.8 . .
H14I C14E H14J 106.6 . .
N1F C1F C2F 122.6(8) . .
N1F C1F C6F 111.2(6) . .
C2F C1F C6F 125.9(7) . .
C3F C2F C1F 119.2(8) . .
C3F C2F H2F 120.4 . .
C1F C2F H2F 120.4 . .
C2F C3F C4F 120.2(7) . .
C2F C3F H3F 119.9 . .
C4F C3F H3F 119.9 . .
C3F C4F C5F 116.3(9) . .
C3F C4F H4F 121.8 . .
C5F C4F H4F 121.8 . .
N1F C5F C4F 125.8(8) . .
N1F C5F H5F 117.1 . .
C4F C5F H5F 117.1 . .
N2F C6F C1F 120.8(6) . .
N2F C6F H6F 119.6 . .
C1F C6F H6F 119.6 . .
C12F C7F N2F 119.9(6) . .
C12F C7F C8F 120.3(6) . .
N2F C7F C8F 119.8(5) . .
C9F C8F C7F 118.3(6) . .
C9F C8F H8F 120.8 . .
C7F C8F H8F 120.8 . .
C10F C9F C8F 121.4(7) . .
C10F C9F C13F 119.9(7) . .
C8F C9F C13F 118.5(6) . .
C9F C10F C11F 118.0(7) . .
C9F C10F C14F 121.5(7) . .
C11F C10F C14F 120.4(6) . .
C12F C11F C10F 122.7(6) . .
C12F C11F H11F 118.6 . .
C10F C11F H11F 118.6 . .
C11F C12F C7F 119.2(7) . .
C11F C12F H12F 120.4 . .
C7F C12F H12F 120.4 . .
O13F C13F C9F 109.6(5) . 3_565
O13F C13F C9F 109.6(5) . .
C9F C13F C9F 106.1(6) 3_565 .
O13F C13F H13L 110.5 . .
C9F C13F H13L 110.5 3_565 .
C9F C13F H13L 110.5 . .
C14F C14F C10F 121.0(3) 3_565 .
C14F C14F H14K 107.1 3_565 .
C10F C14F H14K 107.1 . .
C14F C14F H14L 107.1 3_565 .
C10F C14F H14L 107.1 . .
H14K C14F H14L 106.8 . .
C13D O13D H13G 109.5 . .
C13E O13E H13H 109.5 . .
C13F O13F H13I 109.5 . .
N1I Fe4 N1H 95.02(18) . .
N1I Fe4 N2I 81.71(18) . .
N1H Fe4 N2I 176.69(18) . .
N1I Fe4 N2G 174.82(18) . .
N1H Fe4 N2G 83.32(16) . .
N2I Fe4 N2G 99.98(17) . .
N1I Fe4 N2H 84.89(17) . .
N1H Fe4 N2H 81.54(18) . .
N2I Fe4 N2H 97.63(17) . .
N2G Fe4 N2H 99.68(18) . .
N1I Fe4 N1G 94.90(18) . .
N1H Fe4 N1G 97.52(17) . .
N2I Fe4 N1G 83.29(16) . .
N2G Fe4 N1G 80.49(18) . .
N2H Fe4 N1G 179.01(18) . .
C1G N1G C5G 119.5(4) . .
C1G N1G Fe4 114.2(3) . .
C5G N1G Fe4 125.6(4) . .
C6G N2G C7G 118.2(4) . .
C6G N2G Fe4 113.6(4) . .
C7G N2G Fe4 127.1(3) . .
C5H N1H C1H 117.4(5) . .
C5H N1H Fe4 127.9(4) . .
C1H N1H Fe4 114.4(4) . .
C6H N2H C7H 116.5(4) . .
C6H N2H Fe4 113.1(4) . .
C7H N2H Fe4 128.9(3) . .
C5I N1I C1I 117.7(4) . .
C5I N1I Fe4 127.4(4) . .
C1I N1I Fe4 114.8(3) . .
C6I N2I C7I 118.8(4) . .
C6I N2I Fe4 113.1(4) . .
C7I N2I Fe4 126.2(3) . .
N1G C1G C2G 123.6(5) . .
N1G C1G C6G 113.3(4) . .
C2G C1G C6G 122.8(5) . .
C1G C2G C3G 117.4(5) . .
C1G C2G H2G 121.3 . .
C3G C2G H2G 121.3 . .
C4G C3G C2G 119.3(5) . .
C4G C3G H3G 120.4 . .
C2G C3G H3G 120.4 . .
C5G C4G C3G 119.7(6) . .
C5G C4G H4G 120.1 . .
C3G C4G H4G 120.1 . .
N1G C5G C4G 120.3(5) . .
N1G C5G H5G 119.9 . .
C4G C5G H5G 119.9 . .
N2G C6G C1G 117.4(5) . .
N2G C6G H6G 121.3 . .
C1G C6G H6G 121.3 . .
C8G C7G C12G 118.3(5) . .
C8G C7G N2G 122.2(4) . .
C12G C7G N2G 119.4(5) . .
C9G C8G C7G 121.4(5) . .
C9G C8G H8G 119.3 . .
C7G C8G H8G 119.3 . .
C8G C9G C10G 120.5(5) . .
C8G C9G C13G 118.8(6) . .
C10G C9G C13G 120.6(5) . .
C11G C10G C9G 117.1(5) . .
C11G C10G C14G 120.8(5) . .
C9G C10G C14G 122.1(5) . .
C12G C11G C10G 122.5(6) . .
C12G C11G H11G 118.7 . .
C10G C11G H11G 118.7 . .
C11G C12G C7G 120.0(5) . .
C11G C12G H12G 120.0 . .
C7G C12G H12G 120.0 . .
O13G C13G C9G 113.4(4) . .
O13G C13G C9G 113.4(4) . 3_565
C9G C13G C9G 108.0(6) . 3_565
O13G C13G H13P 107.3 . .
C9G C13G H13P 107.3 . .
C9G C13G H13P 107.3 3_565 .
C14G C14G C10G 122.1(3) 3_565 .
C14G C14G H14M 106.8 3_565 .
C10G C14G H14M 106.8 . .
C14G C14G H14N 106.8 3_565 .
C10G C14G H14N 106.8 . .
H14M C14G H14N 106.6 . .
N1H C1H C2H 122.9(5) . .
N1H C1H C6H 112.7(5) . .
C2H C1H C6H 124.3(5) . .
C1H C2H C3H 119.4(5) . .
C1H C2H H2H 120.3 . .
C3H C2H H2H 120.3 . .
C2H C3H C4H 117.9(5) . .
C2H C3H H3H 121.1 . .
C4H C3H H3H 121.1 . .
C5H C4H C3H 118.9(6) . .
C5H C4H H4H 120.5 . .
C3H C4H H4H 120.5 . .
N1H C5H C4H 123.4(5) . .
N1H C5H H5H 118.3 . .
C4H C5H H5H 118.3 . .
N2H C6H C1H 117.8(5) . .
N2H C6H H6H 121.1 . .
C1H C6H H6H 121.1 . .
C12H C7H C8H 122.1(5) . .
C12H C7H N2H 117.9(5) . .
C8H C7H N2H 120.0(4) . .
C9H C8H C7H 120.0(5) . .
C9H C8H H8H 120.0 . .
C7H C8H H8H 120.0 . .
C8H C9H C10H 121.1(5) . .
C8H C9H C13H 122.3(5) . .
C10H C9H C13H 116.5(5) . .
C11H C10H C9H 116.6(5) . .
C11H C10H C14H 118.7(5) . .
C9H C10H C14H 124.7(6) . .
C10H C11H C12H 123.1(5) . .
C10H C11H H11H 118.5 . .
C12H C11H H11H 118.5 . .
C7H C12H C11H 117.1(5) . .
C7H C12H H12H 121.5 . .
C11H C12H H12H 121.5 . .
O13H C13H C9H 109.0(4) . .
O13H C13H C9H 109.0(4) . 3_565
C9H C13H C9H 109.8(6) . 3_565
O13H C13H H13Q 109.7 . .
C9H C13H H13Q 109.7 . .
C9H C13H H13Q 109.7 3_565 .
C14H C14H C10H 123.1(3) 3_565 .
C14H C14H H14O 106.6 3_565 .
C10H C14H H14O 106.6 . .
C14H C14H H14P 106.6 3_565 .
C10H C14H H14P 106.6 . .
H14O C14H H14P 106.5 . .
N1I C1I C2I 122.3(5) . .
N1I C1I C6I 113.3(4) . .
C2I C1I C6I 124.3(5) . .
C3I C2I C1I 118.6(5) . .
C3I C2I H2I 120.7 . .
C1I C2I H2I 120.7 . .
C2I C3I C4I 120.7(5) . .
C2I C3I H3I 119.6 . .
C4I C3I H3I 119.6 . .
C5I C4I C3I 117.8(5) . .
C5I C4I H4I 121.1 . .
C3I C4I H4I 121.1 . .
N1I C5I C4I 122.7(5) . .
N1I C5I H5I 118.7 . .
C4I C5I H5I 118.7 . .
N2I C6I C1I 116.9(5) . .
N2I C6I H6I 121.6 . .
C1I C6I H6I 121.6 . .
C12I C7I C8I 120.4(5) . .
C12I C7I N2I 119.8(4) . .
C8I C7I N2I 119.7(4) . .
C9I C8I C7I 120.4(5) . .
C9I C8I H8I 119.8 . .
C7I C8I H8I 119.8 . .
C8I C9I C10I 120.4(5) . .
C8I C9I C13I 120.2(5) . .
C10I C9I C13I 119.3(5) . .
C11I C10I C9I 117.8(5) . .
C11I C10I C14I 120.6(4) . .
C9I C10I C14I 121.4(5) . .
C12I C11I C10I 122.7(5) . .
C12I C11I H11I 118.6 . .
C10I C11I H11I 118.6 . .
C11I C12I C7I 118.2(5) . .
C11I C12I H12I 120.9 . .
C7I C12I H12I 120.9 . .
O13I C13I C9I 110.7(4) . .
O13I C13I C9I 110.7(4) . 3_565
C9I C13I C9I 108.3(6) . 3_565
O13I C13I H13R 109.0 . .
C9I C13I H13R 109.0 . .
C9I C13I H13R 109.0 3_565 .
C14I C14I C10I 122.0(2) 3_565 .
C14I C14I H14Q 106.8 3_565 .
C10I C14I H14Q 106.8 . .
C14I C14I H14R 106.8 3_565 .
C10I C14I H14R 106.8 . .
H14Q C14I H14R 106.7 . .
C13G O13G H13M 109.5 . .
C13H O13H H13N 109.5 . .
C13I O13I H13O 109.5 . .

loop_
_geom_bond_atom_site_label_1
_geom_bond_atom_site_label_2
_geom_bond_distance
_geom_bond_site_symmetry_2
Cl1 O2 1.413(4) .
Cl1 O3 1.434(4) .
Cl1 O1 1.436(4) .
Cl1 O4 1.448(4) .
Cl2 O6 1.384(5) .
Cl2 O8 1.396(4) .
Cl2 O5 1.423(4) .
Cl2 O7 1.485(6) .
Cl3 O9 1.408(4) .
Cl3 O10 1.411(4) .
Cl3 O12 1.416(4) .
Cl3 O11 1.506(4) .
Cl4 O13 1.429(5) .
Cl4 O15 1.431(5) .
Cl4 O14 1.435(3) .
Cl4 O14 1.435(3) 3
Cl5 O19 1.422(4) 3
Cl5 O19 1.422(4) .
Cl5 O18 1.425(5) .
Cl5 O17 1.427(5) .
Cl6 O22 1.427(4) 2_665
Cl6 O22 1.427(4) .
Cl6 O21 1.436(3) .
Cl6 O21 1.436(3) 2_665
Cl7 O25 1.424(6) .
Cl7 O28 1.426(6) .
Cl7 O26 1.447(6) .
Cl7 O27 1.449(6) .
Cl7D O28D 1.419(7) .
Cl7D O26D 1.427(7) .
Cl7D O25D 1.434(7) .
Cl7D O27D 1.443(7) .
Cl8 O31 1.415(4) .
Cl8 O32 1.418(5) .
Cl8 O30 1.432(4) .
Cl8 O29 1.436(4) .
Cl9 O33 1.368(5) .
Cl9 O35 1.421(6) .
Cl9 O34 1.443(6) .
Cl9 O36 1.503(6) .
Fe1 N1B 1.955(4) .
Fe1 N1A 1.966(4) .
Fe1 N2A 1.972(4) .
Fe1 N2C 1.981(4) .
Fe1 N1C 1.984(4) .
Fe1 N2B 1.984(4) .
N1A C1A 1.355(7) .
N1A C5A 1.357(7) .
N2A C6A 1.291(7) .
N2A C7A 1.448(7) .
N3A C22A 1.294(7) .
N3A C19A 1.450(6) .
N3A Fe2 1.969(4) .
N4A C27A 1.329(7) .
N4A C23A 1.353(8) .
N4A Fe2 1.961(5) .
N1B C5B 1.340(7) .
N1B C1B 1.349(7) .
N2B C6B 1.299(6) .
N2B C7B 1.433(6) .
N3B C22B 1.286(6) .
N3B C19B 1.442(7) .
N3B Fe2 1.992(4) .
N4B C27B 1.322(7) .
N4B C23B 1.369(7) .
N4B Fe2 1.961(4) .
N1C C5C 1.335(6) .
N1C C1C 1.356(6) .
N2C C6C 1.275(6) .
N2C C7C 1.445(6) .
N3C C22C 1.276(6) .
N3C C19C 1.433(7) .
N3C Fe2 1.993(4) .
N4C C27C 1.320(7) .
N4C C23C 1.367(6) .
N4C Fe2 1.969(4) .
C1A C2A 1.386(8) .
C1A C6A 1.430(7) .
C2A C3A 1.352(8) .
C2A H2A 0.9500 .
C3A C4A 1.361(8) .
C3A H3A 0.9500 .
C4A C5A 1.372(8) .
C4A H4A 0.9500 .
C5A H5A 0.9500 .
C6A H6A 0.9500 .
C7A C12A 1.374(7) .
C7A C8A 1.387(7) .
C8A C9A 1.391(7) .
C8A H8A 0.9500 .
C9A C10A 1.410(8) .
C9A C13A 1.514(7) .
C10A C11A 1.434(8) .
C10A C14A 1.512(8) .
C11A C12A 1.344(8) .
C11A H11A 0.9500 .
C12A H12A 0.9500 .
C13A O13A 1.433(6) .
C13A C17A 1.522(8) .
C13A H13A 1.0000 .
C14A C15A 1.495(8) .
C14A H14A 0.9900 .
C14A H14B 0.9900 .
C15A C16A 1.547(8) .
C15A H15A 0.9900 .
C15A H15B 0.9900 .
C16A C21A 1.373(8) .
C16A C17A 1.396(8) .
C17A C18A 1.324(8) .
C18A C19A 1.386(7) .
C18A H18A 0.9500 .
C19A C20A 1.413(8) .
C20A C21A 1.375(8) .
C20A H20A 0.9500 .
C21A H21A 0.9500 .
C22A C23A 1.430(8) .
C22A H22A 0.9500 .
C23A C24A 1.410(9) .
C24A C25A 1.363(9) .
C24A H24A 0.9500 .
C25A C26A 1.354(10) .
C25A H25A 0.9500 .
C26A C27A 1.395(9) .
C26A H26A 0.9500 .
C27A H27A 0.9500 .
C1B C2B 1.370(7) .
C1B C6B 1.435(7) .
C2B C3B 1.404(8) .
C2B H2B 0.9500 .
C3B C4B 1.363(8) .
C3B H3B 0.9500 .
C4B C5B 1.450(8) .
C4B H4B 0.9500 .
C5B H5B 0.9500 .
C6B H6B 0.9500 .
C7B C8B 1.397(7) .
C7B C12B 1.400(7) .
C8B C9B 1.396(7) .
C8B H8B 0.9500 .
C9B C10B 1.430(8) .
C9B C13B 1.494(7) .
C10B C11B 1.383(8) .
C10B C14B 1.509(8) .
C11B C12B 1.390(7) .
C11B H11B 0.9500 .
C12B H12B 0.9500 .
C13B O13B 1.414(6) .
C13B C17B 1.556(7) .
C13B H13B 1.0000 .
C14B C15B 1.490(8) .
C14B H14C 0.9900 .
C14B H14D 0.9900 .
C15B C16B 1.512(8) .
C15B H15C 0.9900 .
C15B H15D 0.9900 .
C16B C21B 1.385(8) .
C16B C17B 1.411(7) .
C17B C18B 1.379(7) .
C18B C19B 1.373(7) .
C18B H18B 0.9500 .
C19B C20B 1.363(7) .
C20B C21B 1.383(8) .
C20B H20B 0.9500 .
C21B H21B 0.9500 .
C22B C23B 1.437(7) .
C22B H22B 0.9500 .
C23B C24B 1.385(8) .
C24B C25B 1.330(8) .
C24B H24B 0.9500 .
C25B C26B 1.428(10) .
C25B H25B 0.9500 .
C26B C27B 1.379(9) .
C26B H26B 0.9500 .
C27B H27B 0.9500 .
C1C C2C 1.375(7) .
C1C C6C 1.453(7) .
C2C C3C 1.345(7) .
C2C H2C 0.9500 .
C3C C4C 1.377(8) .
C3C H3C 0.9500 .
C4C C5C 1.400(7) .
C4C H4C 0.9500 .
C5C H5C 0.9500 .
C6C H6C 0.9500 .
C7C C8C 1.382(7) .
C7C C12C 1.388(7) .
C8C C9C 1.425(7) .
C8C H8C 0.9500 .
C9C C10C 1.401(8) .
C9C C13C 1.531(7) .
C10C C11C 1.376(7) .
C10C C14C 1.530(7) .
C11C C12C 1.383(7) .
C11C H11C 0.9500 .
C12C H12C 0.9500 .
C13C O13C 1.440(6) .
C13C C17C 1.486(7) .
C13C H13C 1.0000 .
C14C C15C 1.508(8) .
C14C H14E 0.9900 .
C14C H14F 0.9900 .
C15C C16C 1.522(8) .
C15C H15E 0.9900 .
C15C H15F 0.9900 .
C16C C21C 1.374(8) .
C16C C17C 1.417(8) .
C17C C18C 1.379(8) .
C18C C19C 1.391(7) .
C18C H18C 0.9500 .
C19C C20C 1.378(7) .
C20C C21C 1.387(8) .
C20C H20C 0.9500 .
C21C H21C 0.9500 .
C22C C23C 1.470(7) .
C22C H22C 0.9500 .
C23C C24C 1.369(7) .
C24C C25C 1.384(7) .
C24C H24C 0.9500 .
C25C C26C 1.376(8) .
C25C H25C 0.9500 .
C26C C27C 1.376(8) .
C26C H26C 0.9500 .
C27C H27C 0.9500 .
O13A H13D 0.8400 .
O13B H13E 0.8400 .
O13C H13F 0.8400 .
Fe3 N2D 1.959(4) .
Fe3 N1F 1.962(5) .
Fe3 N1D 1.965(5) .
Fe3 N1E 1.966(5) .
Fe3 N2E 1.982(4) .
Fe3 N2F 2.003(5) .
N1D C5D 1.361(7) .
N1D C1D 1.371(7) .
N2D C6D 1.295(7) .
N2D C7D 1.498(7) .
N1E C1E 1.343(8) .
N1E C5E 1.360(7) .
N2E C6E 1.298(7) .
N2E C7E 1.444(7) .
N1F C5F 1.341(9) .
N1F C1F 1.363(8) .
N2F C6F 1.328(8) .
N2F C7F 1.414(8) .
C1D C2D 1.358(8) .
C1D C6D 1.435(8) .
C2D C3D 1.385(9) .
C2D H2D 0.9500 .
C3D C4D 1.359(9) .
C3D H3D 0.9500 .
C4D C5D 1.394(9) .
C4D H4D 0.9500 .
C5D H5D 0.9500 .
C6D H6D 0.9500 .
C7D C12D 1.344(7) .
C7D C8D 1.370(8) .
C8D C9D 1.399(7) .
C8D H8D 0.9500 .
C9D C10D 1.382(7) .
C9D C13D 1.527(7) .
C10D C11D 1.380(8) .
C10D C14D 1.515(7) .
C11D C12D 1.405(8) .
C11D H11D 0.9500 .
C12D H12D 0.9500 .
C13D O13D 1.446(8) .
C13D C9D 1.528(7) 3_565
C13D H13J 1.0000 .
C14D C14D 1.456(8) 3_565
C14D H14G 0.9900 .
C14D H14H 0.9900 .
C1E C2E 1.392(9) .
C1E C6E 1.459(9) .
C2E C3E 1.367(9) .
C2E H2E 0.9500 .
C3E C4E 1.420(10) .
C3E H3E 0.9500 .
C4E C5E 1.380(9) .
C4E H4E 0.9500 .
C5E H5E 0.9500 .
C6E H6E 0.9500 .
C7E C12E 1.373(7) .
C7E C8E 1.416(8) .
C8E C9E 1.340(7) .
C8E H8E 0.9500 .
C9E C10E 1.391(7) .
C9E C13E 1.531(7) .
C10E C11E 1.380(8) .
C10E C14E 1.533(8) .
C11E C12E 1.361(8) .
C11E H11E 0.9500 .
C12E H12E 0.9500 .
C13E O13E 1.407(9) .
C13E C9E 1.531(7) 3_565
C13E H13K 1.0000 .
C14E C14E 1.445(8) 3_565
C14E H14I 0.9900 .
C14E H14J 0.9900 .
C1F C2F 1.388(9) .
C1F C6F 1.399(10) .
C2F C3F 1.377(13) .
C2F H2F 0.9500 .
C3F C4F 1.386(13) .
C3F H3F 0.9500 .
C4F C5F 1.390(10) .
C4F H4F 0.9500 .
C5F H5F 0.9500 .
C6F H6F 0.9500 .
C7F C12F 1.391(8) .
C7F C8F 1.415(9) .
C8F C9F 1.401(9) .
C8F H8F 0.9500 .
C9F C10F 1.371(9) .
C9F C13F 1.557(8) .
C10F C11F 1.407(11) .
C10F C14F 1.557(9) .
C11F C12F 1.348(11) .
C11F H11F 0.9500 .
C12F H12F 0.9500 .
C13F O13F 1.411(10) .
C13F C9F 1.557(8) 3_565
C13F H13L 1.0000 .
C14F C14F 1.447(9) 3_565
C14F H14K 0.9900 .
C14F H14L 0.9900 .
O13D H13G 0.8400 .
O13E H13H 0.8400 .
O13F H13I 0.8400 .
Fe4 N1I 1.940(4) .
Fe4 N1H 1.976(4) .
Fe4 N2I 1.979(4) .
Fe4 N2G 1.979(4) .
Fe4 N2H 1.983(4) .
Fe4 N1G 1.984(4) .
N1G C1G 1.346(6) .
N1G C5G 1.369(7) .
N2G C6G 1.316(6) .
N2G C7G 1.434(7) .
N1H C5H 1.349(7) .
N1H C1H 1.359(7) .
N2H C6H 1.317(7) .
N2H C7H 1.438(7) .
N1I C5I 1.346(7) .
N1I C1I 1.361(6) .
N2I C6I 1.321(7) .
N2I C7I 1.429(6) .
C1G C2G 1.366(7) .
C1G C6G 1.419(7) .
C2G C3G 1.419(8) .
C2G H2G 0.9500 .
C3G C4G 1.396(8) .
C3G H3G 0.9500 .
C4G C5G 1.384(8) .
C4G H4G 0.9500 .
C5G H5G 0.9500 .
C6G H6G 0.9500 .
C7G C8G 1.392(7) .
C7G C12G 1.409(7) .
C8G C9G 1.366(7) .
C8G H8G 0.9500 .
C9G C10G 1.414(8) .
C9G C13G 1.505(7) .
C10G C11G 1.399(8) .
C10G C14G 1.499(8) .
C11G C12G 1.351(8) .
C11G H11G 0.9500 .
C12G H12G 0.9500 .
C13G O13G 1.366(9) .
C13G C9G 1.505(7) 3_565
C13G H13P 1.0000 .
C14G C14G 1.442(8) 3_565
C14G H14M 0.9900 .
C14G H14N 0.9900 .
C1H C2H 1.363(7) .
C1H C6H 1.444(8) .
C2H C3H 1.385(8) .
C2H H2H 0.9500 .
C3H C4H 1.418(8) .
C3H H3H 0.9500 .
C4H C5H 1.350(7) .
C4H H4H 0.9500 .
C5H H5H 0.9500 .
C6H H6H 0.9500 .
C7H C12H 1.372(7) .
C7H C8H 1.378(7) .
C8H C9H 1.368(7) .
C8H H8H 0.9500 .
C9H C10H 1.424(8) .
C9H C13H 1.504(7) .
C10H C11H 1.381(8) .
C10H C14H 1.488(8) .
C11H C12H 1.412(8) .
C11H H11H 0.9500 .
C12H H12H 0.9500 .
C13H O13H 1.436(9) .
C13H C9H 1.504(7) 3_565
C13H H13Q 1.0000 .
C14H C14H 1.437(8) 3_565
C14H H14O 0.9900 .
C14H H14P 0.9900 .
C1I C2I 1.390(7) .
C1I C6I 1.426(7) .
C2I C3I 1.354(8) .
C2I H2I 0.9500 .
C3I C4I 1.390(8) .
C3I H3I 0.9500 .
C4I C5I 1.387(8) .
C4I H4I 0.9500 .
C5I H5I 0.9500 .
C6I H6I 0.9500 .
C7I C12I 1.390(7) .
C7I C8I 1.392(7) .
C8I C9I 1.365(7) .
C8I H8I 0.9500 .
C9I C10I 1.410(7) .
C9I C13I 1.515(6) .
C10I C11I 1.382(7) .
C10I C14I 1.525(7) .
C11I C12I 1.379(7) .
C11I H11I 0.9500 .
C12I H12I 0.9500 .
C13I O13I 1.397(8) .
C13I C9I 1.515(6) 3_565
C13I H13R 1.0000 .
C14I C14I 1.433(8) 3_565
C14I H14Q 0.9900 .
C14I H14R 0.9900 .
O13G H13M 0.8400 .
O13H H13N 0.8400 .
O13I H13O 0.8400 .

loop_
_geom_torsion_atom_site_label_1
_geom_torsion_atom_site_label_2
_geom_torsion_atom_site_label_3
_geom_torsion_atom_site_label_4
_geom_torsion
_geom_torsion_site_symmetry_4
N1B Fe1 N1A C1A -92.8(4) .
N2A Fe1 N1A C1A -9.9(3) .
N2C Fe1 N1A C1A 91.4(4) .
N1C Fe1 N1A C1A 171.0(3) .
N2B Fe1 N1A C1A -130(3) .
N1B Fe1 N1A C5A 96.9(4) .
N2A Fe1 N1A C5A 179.8(4) .
N2C Fe1 N1A C5A -78.9(4) .
N1C Fe1 N1A C5A 0.7(4) .
N2B Fe1 N1A C5A 59(3) .
N1B Fe1 N2A C6A 104.3(4) .
N1A Fe1 N2A C6A 6.7(4) .
N2C Fe1 N2A C6A -75.8(4) .
N1C Fe1 N2A C6A 23(3) .
N2B Fe1 N2A C6A -176.3(4) .
N1B Fe1 N2A C7A -65.9(4) .
N1A Fe1 N2A C7A -163.5(4) .
N2C Fe1 N2A C7A 114.0(4) .
N1C Fe1 N2A C7A -147(3) .
N2B Fe1 N2A C7A 13.5(4) .
N1A Fe1 N1B C5B 3.3(4) .
N2A Fe1 N1B C5B -76.8(4) .
N2C Fe1 N1B C5B 104(2) .
N1C Fe1 N1B C5B 100.1(4) .
N2B Fe1 N1B C5B -178.8(4) .
N1A Fe1 N1B C1B 179.9(4) .
N2A Fe1 N1B C1B 99.8(4) .
N2C Fe1 N1B C1B -79(2) .
N1C Fe1 N1B C1B -83.4(4) .
N2B Fe1 N1B C1B -2.2(3) .
N1B Fe1 N2B C6B -0.8(3) .
N1A Fe1 N2B C6B 37(3) .
N2A Fe1 N2B C6B -83.0(4) .
N2C Fe1 N2B C6B 175.0(3) .
N1C Fe1 N2B C6B 96.0(4) .
N1B Fe1 N2B C7B -164.6(4) .
N1A Fe1 N2B C7B -127(3) .
N2A Fe1 N2B C7B 113.2(4) .
N2C Fe1 N2B C7B 11.2(4) .
N1C Fe1 N2B C7B -67.8(4) .
N1B Fe1 N1C C5C -0.3(4) .
N1A Fe1 N1C C5C 96.8(4) .
N2A Fe1 N1C C5C 80(3) .
N2C Fe1 N1C C5C 180.0(4) .
N2B Fe1 N1C C5C -80.2(4) .
N1B Fe1 N1C C1C 170.8(3) .
N1A Fe1 N1C C1C -92.0(3) .
N2A Fe1 N1C C1C -108(3) .
N2C Fe1 N1C C1C -8.9(3) .
N2B Fe1 N1C C1C 90.9(3) .
N1B Fe1 N2C C6C -1(3) .
N1A Fe1 N2C C6C 100.3(4) .
N2A Fe1 N2C C6C 180.0(4) .
N1C Fe1 N2C C6C 3.2(4) .
N2B Fe1 N2C C6C -77.4(4) .
N1B Fe1 N2C C7C -164(2) .
N1A Fe1 N2C C7C -62.3(4) .
N2A Fe1 N2C C7C 17.3(4) .
N1C Fe1 N2C C7C -159.5(4) .
N2B Fe1 N2C C7C 120.0(4) .
C5A N1A C1A C2A 0.4(7) .
Fe1 N1A C1A C2A -170.9(4) .
C5A N1A C1A C6A -177.6(4) .
Fe1 N1A C1A C6A 11.2(5) .
N1A C1A C2A C3A -1.3(9) .
C6A C1A C2A C3A 176.4(5) .
C1A C2A C3A C4A 1.9(9) .
C2A C3A C4A C5A -1.8(9) .
C1A N1A C5A C4A -0.3(7) .
Fe1 N1A C5A C4A 169.7(4) .
C3A C4A C5A N1A 1.0(8) .
C7A N2A C6A C1A 168.8(4) .
Fe1 N2A C6A C1A -2.5(6) .
N1A C1A C6A N2A -5.8(7) .
C2A C1A C6A N2A 176.4(5) .
C6A N2A C7A C12A -43.1(7) .
Fe1 N2A C7A C12A 126.8(5) .
C6A N2A C7A C8A 134.7(5) .
Fe1 N2A C7A C8A -55.3(6) .
C12A C7A C8A C9A 1.7(8) .
N2A C7A C8A C9A -176.1(5) .
C7A C8A C9A C10A 0.5(8) .
C7A C8A C9A C13A 178.4(5) .
C8A C9A C10A C11A -2.9(8) .
C13A C9A C10A C11A 179.2(5) .
C8A C9A C10A C14A 175.0(6) .
C13A C9A C10A C14A -2.9(9) .
C9A C10A C11A C12A 3.2(9) .
C14A C10A C11A C12A -174.9(6) .
C10A C11A C12A C7A -1.1(10) .
C8A C7A C12A C11A -1.5(9) .
N2A C7A C12A C11A 176.4(5) .
C8A C9A C13A O13A 9.0(7) .
C10A C9A C13A O13A -173.1(5) .
C8A C9A C13A C17A -114.4(5) .
C10A C9A C13A C17A 63.6(6) .
C9A C10A C14A C15A -4.6(10) .
C11A C10A C14A C15A 173.3(6) .
C10A C14A C15A C16A -48.5(9) .
C14A C15A C16A C21A -109.4(7) .
C14A C15A C16A C17A 66.5(8) .
C21A C16A C17A C18A -0.7(9) .
C15A C16A C17A C18A -176.7(6) .
C21A C16A C17A C13A 177.8(5) .
C15A C16A C17A C13A 1.8(8) .
O13A C13A C17A C18A -17.8(7) .
C9A C13A C17A C18A 103.4(6) .
O13A C13A C17A C16A 163.6(5) .
C9A C13A C17A C16A -75.1(6) .
C16A C17A C18A C19A 3.1(8) .
C13A C17A C18A C19A -175.4(5) .
C17A C18A C19A C20A -4.2(8) .
C17A C18A C19A N3A 178.0(5) .
C22A N3A C19A C18A -132.2(6) .
Fe2 N3A C19A C18A 62.4(6) .
C22A N3A C19A C20A 50.0(7) .
Fe2 N3A C19A C20A -115.4(5) .
C18A C19A C20A C21A 3.0(9) .
N3A C19A C20A C21A -179.1(6) .
C17A C16A C21A C20A -0.4(10) .
C15A C16A C21A C20A 175.5(6) .
C19A C20A C21A C16A -0.8(10) .
C19A N3A C22A C23A -170.2(5) .
Fe2 N3A C22A C23A -3.2(6) .
C27A N4A C23A C24A -2.6(8) .
Fe2 N4A C23A C24A 169.4(5) .
C27A N4A C23A C22A 180.0(5) .
Fe2 N4A C23A C22A -8.0(6) .
N3A C22A C23A N4A 7.5(7) .
N3A C22A C23A C24A -169.9(6) .
N4A C23A C24A C25A 0.3(9) .
C22A C23A C24A C25A 177.4(6) .
C23A C24A C25A C26A 1.5(10) .
C24A C25A C26A C27A -0.9(10) .
C23A N4A C27A C26A 3.2(8) .
Fe2 N4A C27A C26A -167.7(5) .
C25A C26A C27A N4A -1.5(9) .
C5B N1B C1B C2B -1.7(8) .
Fe1 N1B C1B C2B -178.4(4) .
C5B N1B C1B C6B -178.7(5) .
Fe1 N1B C1B C6B 4.5(5) .
N1B C1B C2B C3B 0.0(8) .
C6B C1B C2B C3B 176.7(5) .
C1B C2B C3B C4B 2.5(8) .
C2B C3B C4B C5B -3.2(8) .
C1B N1B C5B C4B 0.9(8) .
Fe1 N1B C5B C4B 177.4(4) .
C3B C4B C5B N1B 1.5(8) .
C7B N2B C6B C1B 168.7(4) .
Fe1 N2B C6B C1B 3.6(6) .
N1B C1B C6B N2B -5.4(6) .
C2B C1B C6B N2B 177.6(5) .
C6B N2B C7B C8B 140.2(5) .
Fe1 N2B C7B C8B -56.8(6) .
C6B N2B C7B C12B -41.7(6) .
Fe1 N2B C7B C12B 121.3(4) .
C12B C7B C8B C9B 0.8(7) .
N2B C7B C8B C9B 178.8(4) .
C7B C8B C9B C10B -1.8(7) .
C7B C8B C9B C13B -179.8(4) .
C8B C9B C10B C11B 2.0(8) .
C13B C9B C10B C11B -180.0(5) .
C8B C9B C10B C14B -178.3(5) .
C13B C9B C10B C14B -0.3(8) .
C9B C10B C11B C12B -1.2(8) .
C14B C10B C11B C12B 179.1(5) .
C10B C11B C12B C7B 0.2(8) .
C8B C7B C12B C11B 0.1(7) .
N2B C7B C12B C11B -178.0(5) .
C8B C9B C13B O13B 11.6(6) .
C10B C9B C13B O13B -166.4(4) .
C8B C9B C13B C17B -108.8(5) .
C10B C9B C13B C17B 73.2(6) .
C11B C10B C14B C15B 113.5(7) .
C9B C10B C14B C15B -66.2(8) .
C10B C14B C15B C16B 44.2(10) .
C14B C15B C16B C21B -172.1(6) .
C14B C15B C16B C17B 8.7(11) .
C21B C16B C17B C18B 5.6(7) .
C15B C16B C17B C18B -175.2(6) .
C21B C16B C17B C13B -176.0(5) .
C15B C16B C17B C13B 3.2(8) .
O13B C13B C17B C18B -6.5(6) .
C9B C13B C17B C18B 114.6(5) .
O13B C13B C17B C16B 175.1(4) .
C9B C13B C17B C16B -63.8(6) .
C16B C17B C18B C19B -2.5(7) .
C13B C17B C18B C19B 179.1(4) .
C17B C18B C19B C20B -0.8(7) .
C17B C18B C19B N3B 178.6(4) .
C22B N3B C19B C20B 34.0(7) .
Fe2 N3B C19B C20B -125.4(4) .
C22B N3B C19B C18B -145.4(5) .
Fe2 N3B C19B C18B 55.2(6) .
C18B C19B C20B C21B 0.7(8) .
N3B C19B C20B C21B -178.7(5) .
C19B C20B C21B C16B 2.7(8) .
C17B C16B C21B C20B -5.8(8) .
C15B C16B C21B C20B 174.9(6) .
C19B N3B C22B C23B -165.2(4) .
Fe2 N3B C22B C23B -2.9(6) .
C27B N4B C23B C24B 5.1(8) .
Fe2 N4B C23B C24B -177.7(4) .
C27B N4B C23B C22B 179.4(5) .
Fe2 N4B C23B C22B -3.5(5) .
N3B C22B C23B N4B 4.2(7) .
N3B C22B C23B C24B 178.4(5) .
N4B C23B C24B C25B -5.7(9) .
C22B C23B C24B C25B -179.2(5) .
C23B C24B C25B C26B 3.0(9) .
C24B C25B C26B C27B -0.2(10) .
C23B N4B C27B C26B -2.1(8) .
Fe2 N4B C27B C26B -178.8(5) .
C25B C26B C27B N4B -0.3(10) .
C5C N1C C1C C2C 1.8(7) .
Fe1 N1C C1C C2C -170.2(4) .
C5C N1C C1C C6C -175.6(4) .
Fe1 N1C C1C C6C 12.5(5) .
N1C C1C C2C C3C 0.0(7) .
C6C C1C C2C C3C 177.0(5) .
C1C C2C C3C C4C -1.8(7) .
C2C C3C C4C C5C 1.7(7) .
C1C N1C C5C C4C -1.8(7) .
Fe1 N1C C5C C4C 169.0(4) .
C3C C4C C5C N1C 0.1(8) .
C7C N2C C6C C1C 167.5(4) .
Fe1 N2C C6C C1C 2.8(6) .
N1C C1C C6C N2C -10.2(6) .
C2C C1C C6C N2C 172.6(5) .
C6C N2C C7C C8C 144.1(5) .
Fe1 N2C C7C C8C -53.4(6) .
C6C N2C C7C C12C -37.6(7) .
Fe1 N2C C7C C12C 124.9(4) .
C12C C7C C8C C9C 0.6(7) .
N2C C7C C8C C9C 178.9(4) .
C7C C8C C9C C10C 0.7(7) .
C7C C8C C9C C13C 177.9(4) .
C8C C9C C10C C11C -0.4(7) .
C13C C9C C10C C11C -177.4(4) .
C8C C9C C10C C14C 179.2(5) .
C13C C9C C10C C14C 2.2(8) .
C9C C10C C11C C12C -1.3(8) .
C14C C10C C11C C12C 179.1(5) .
C10C C11C C12C C7C 2.6(8) .
C8C C7C C12C C11C -2.2(8) .
N2C C7C C12C C11C 179.5(4) .
C10C C9C C13C O13C -175.5(4) .
C8C C9C C13C O13C 7.4(6) .
C10C C9C C13C C17C 63.3(6) .
C8C C9C C13C C17C -113.8(5) .
C11C C10C C14C C15C 165.0(5) .
C9C C10C C14C C15C -14.7(8) .
C10C C14C C15C C16C -44.1(7) .
C14C C15C C16C C21C -104.4(6) .
C14C C15C C16C C17C 74.9(7) .
C21C C16C C17C C18C -1.2(8) .
C15C C16C C17C C18C 179.4(5) .
C21C C16C C17C C13C 171.5(5) .
C15C C16C C17C C13C -7.9(7) .
O13C C13C C17C C18C -18.4(7) .
C9C C13C C17C C18C 102.1(6) .
O13C C13C C17C C16C 168.9(4) .
C9C C13C C17C C16C -70.5(6) .
C16C C17C C18C C19C -1.7(8) .
C13C C17C C18C C19C -174.3(5) .
C17C C18C C19C C20C 3.4(8) .
C17C C18C C19C N3C -177.9(5) .
C22C N3C C19C C20C 44.3(7) .
Fe2 N3C C19C C20C -118.3(5) .
C22C N3C C19C C18C -134.5(5) .
Fe2 N3C C19C C18C 62.9(6) .
C18C C19C C20C C21C -2.1(8) .
N3C C19C C20C C21C 179.1(5) .
C17C C16C C21C C20C 2.5(8) .
C15C C16C C21C C20C -178.2(5) .
C19C C20C C21C C16C -0.9(9) .
C19C N3C C22C C23C -164.3(4) .
Fe2 N3C C22C C23C 0.2(6) .
C27C N4C C23C C24C -0.8(7) .
Fe2 N4C C23C C24C 168.0(4) .
C27C N4C C23C C22C 179.9(4) .
Fe2 N4C C23C C22C -11.3(5) .
N3C C22C C23C N4C 7.4(6) .
N3C C22C C23C C24C -171.9(5) .
N4C C23C C24C C25C 2.5(8) .
C22C C23C C24C C25C -178.2(5) .
C23C C24C C25C C26C -0.4(8) .
C24C C25C C26C C27C -3.2(8) .
C23C N4C C27C C26C -3.1(8) .
Fe2 N4C C27C C26C -169.9(4) .
C25C C26C C27C N4C 5.2(9) .
C27B N4B Fe2 N4A -0.7(5) .
C23B N4B Fe2 N4A -177.5(4) .
C27B N4B Fe2 N3A 79.4(5) .
C23B N4B Fe2 N3A -97.4(4) .
C27B N4B Fe2 N4C -98.4(5) .
C23B N4B Fe2 N4C 84.8(4) .
C27B N4B Fe2 N3B 178.4(5) .
C23B N4B Fe2 N3B 1.7(4) .
C27B N4B Fe2 N3C -79(3) .
C23B N4B Fe2 N3C 104(3) .
C27A N4A Fe2 N4B -99.9(5) .
C23A N4A Fe2 N4B 88.8(4) .
C27A N4A Fe2 N3A 176.3(5) .
C23A N4A Fe2 N3A 5.1(4) .
C27A N4A Fe2 N4C -3.9(5) .
C23A N4A Fe2 N4C -175.1(4) .
C27A N4A Fe2 N3B -138(8) .
C23A N4A Fe2 N3B 51(8) .
C27A N4A Fe2 N3C 76.3(5) .
C23A N4A Fe2 N3C -95.0(4) .
C22A N3A Fe2 N4B -99.5(4) .
C19A N3A Fe2 N4B 66.3(4) .
C22A N3A Fe2 N4A -0.9(4) .
C19A N3A Fe2 N4A 164.9(4) .
C22A N3A Fe2 N4C -6(5) .
C19A N3A Fe2 N4C 160(5) .
C22A N3A Fe2 N3B -180.0(4) .
C19A N3A Fe2 N3B -14.2(4) .
C22A N3A Fe2 N3C 79.1(4) .
C19A N3A Fe2 N3C -115.1(4) .
C27C N4C Fe2 N4B -5.2(5) .
C23C N4C Fe2 N4B -172.2(4) .
C27C N4C Fe2 N4A -103.5(5) .
C23C N4C Fe2 N4A 89.5(4) .
C27C N4C Fe2 N3A -98(5) .
C23C N4C Fe2 N3A 95(5) .
C27C N4C Fe2 N3B 75.5(5) .
C23C N4C Fe2 N3B -91.5(4) .
C27C N4C Fe2 N3C 176.1(5) .
C23C N4C Fe2 N3C 9.1(4) .
C22B N3B Fe2 N4B 0.7(4) .
C19B N3B Fe2 N4B 160.6(4) .
C22B N3B Fe2 N4A 39(8) .
C19B N3B Fe2 N4A -161(26) .
C22B N3B Fe2 N3A 84.4(4) .
C19B N3B Fe2 N3A -115.7(4) .
C22B N3B Fe2 N4C -95.4(4) .
C19B N3B Fe2 N4C 64.5(4) .
C22B N3B Fe2 N3C -175.5(4) .
C19B N3B Fe2 N3C -15.6(4) .
C22C N3C Fe2 N4B -25(3) .
C19C N3C Fe2 N4B 138(3) .
C22C N3C Fe2 N4A -103.4(4) .
C19C N3C Fe2 N4A 59.9(4) .
C22C N3C Fe2 N3A 177.2(4) .
C19C N3C Fe2 N3A -19.6(4) .
C22C N3C Fe2 N4C -5.0(4) .
C19C N3C Fe2 N4C 158.2(4) .
C22C N3C Fe2 N3B 77.4(4) .
C19C N3C Fe2 N3B -119.3(4) .
N2D Fe3 N1D C5D 178.2(5) .
N1F Fe3 N1D C5D 94.5(5) .
N1E Fe3 N1D C5D -2.1(5) .
N2E Fe3 N1D C5D -83.1(5) .
N2F Fe3 N1D C5D 96(2) .
N2D Fe3 N1D C1D -1.5(4) .
N1F Fe3 N1D C1D -85.3(4) .
N1E Fe3 N1D C1D 178.2(4) .
N2E Fe3 N1D C1D 97.2(4) .
N2F Fe3 N1D C1D -84(2) .
N1F Fe3 N2D C6D 93.7(4) .
N1D Fe3 N2D C6D -0.4(4) .
N1E Fe3 N2D C6D -9(7) .
N2E Fe3 N2D C6D -85.2(4) .
N2F Fe3 N2D C6D 174.0(4) .
N1F Fe3 N2D C7D -71.0(4) .
N1D Fe3 N2D C7D -165.1(4) .
N1E Fe3 N2D C7D -174(100) .
N2E Fe3 N2D C7D 110.1(4) .
N2F Fe3 N2D C7D 9.2(5) .
N2D Fe3 N1E C1E -85(7) .
N1F Fe3 N1E C1E 172.2(4) .
N1D Fe3 N1E C1E -93.8(4) .
N2E Fe3 N1E C1E -8.8(4) .
N2F Fe3 N1E C1E 91.8(4) .
N2D Fe3 N1E C5E 109(7) .
N1F Fe3 N1E C5E 5.7(5) .
N1D Fe3 N1E C5E 99.6(5) .
N2E Fe3 N1E C5E -175.3(5) .
N2F Fe3 N1E C5E -74.7(5) .
N2D Fe3 N2E C6E -178.0(4) .
N1F Fe3 N2E C6E 27(5) .
N1D Fe3 N2E C6E 102.2(4) .
N1E Fe3 N2E C6E 3.8(4) .
N2F Fe3 N2E C6E -77.7(4) .
N2D Fe3 N2E C7E 16.2(5) .
N1F Fe3 N2E C7E -139(5) .
N1D Fe3 N2E C7E -63.6(4) .
N1E Fe3 N2E C7E -162.0(5) .
N2F Fe3 N2E C7E 116.5(4) .
N2D Fe3 N1F C5F -78.3(6) .
N1D Fe3 N1F C5F 1.8(6) .
N1E Fe3 N1F C5F 99.9(6) .
N2E Fe3 N1F C5F 77(5) .
N2F Fe3 N1F C5F -178.1(6) .
N2D Fe3 N1F C1F 91.8(4) .
N1D Fe3 N1F C1F 171.9(4) .
N1E Fe3 N1F C1F -90.0(4) .
N2E Fe3 N1F C1F -113(5) .
N2F Fe3 N1F C1F -8.0(4) .
N2D Fe3 N2F C6F -79.8(4) .
N1F Fe3 N2F C6F 3.0(4) .
N1D Fe3 N2F C6F 2(2) .
N1E Fe3 N2F C6F 100.3(4) .
N2E Fe3 N2F C6F -179.4(4) .
N2D Fe3 N2F C7F 120.4(5) .
N1F Fe3 N2F C7F -156.7(5) .
N1D Fe3 N2F C7F -158.0(18) .
N1E Fe3 N2F C7F -59.5(5) .
N2E Fe3 N2F C7F 20.8(5) .
C5D N1D C1D C2D -3.5(8) .
Fe3 N1D C1D C2D 176.3(4) .
C5D N1D C1D C6D -176.8(5) .
Fe3 N1D C1D C6D 3.0(6) .
N1D C1D C2D C3D 2.1(9) .
C6D C1D C2D C3D 174.7(5) .
C1D C2D C3D C4D 1.1(9) .
C2D C3D C4D C5D -3.0(10) .
C1D N1D C5D C4D 1.5(8) .
Fe3 N1D C5D C4D -178.2(4) .
C3D C4D C5D N1D 1.7(9) .
C7D N2D C6D C1D 168.8(4) .
Fe3 N2D C6D C1D 2.1(6) .
C2D C1D C6D N2D -176.5(5) .
N1D C1D C6D N2D -3.3(7) .
C6D N2D C7D C12D -40.9(7) .
Fe3 N2D C7D C12D 124.1(5) .
C6D N2D C7D C8D 143.1(5) .
Fe3 N2D C7D C8D -52.0(6) .
C12D C7D C8D C9D 2.4(8) .
N2D C7D C8D C9D 178.3(4) .
C7D C8D C9D C10D -2.8(8) .
C7D C8D C9D C13D -179.5(5) .
C8D C9D C10D C11D 1.2(8) .
C13D C9D C10D C11D 177.9(5) .
C8D C9D C10D C14D -176.2(5) .
C13D C9D C10D C14D 0.6(8) .
C9D C10D C11D C12D 0.8(8) .
C14D C10D C11D C12D 178.3(6) .
C8D C7D C12D C11D -0.4(8) .
N2D C7D C12D C11D -176.3(5) .
C10D C11D C12D C7D -1.2(9) .
C10D C9D C13D O13D -168.4(5) .
C8D C9D C13D O13D 8.3(7) .
C10D C9D C13D C9D 70.2(7) 3_565
C8D C9D C13D C9D -113.1(5) 3_565
C11D C10D C14D C14D 140.3(4) 3_565
C9D C10D C14D C14D -42.3(7) 3_565
C5E N1E C1E C2E 0.2(9) .
Fe3 N1E C1E C2E -167.9(5) .
C5E N1E C1E C6E 179.7(5) .
Fe3 N1E C1E C6E 11.6(6) .
N1E C1E C2E C3E -0.7(10) .
C6E C1E C2E C3E 179.8(6) .
C1E C2E C3E C4E -1.7(10) .
C2E C3E C4E C5E 4.6(10) .
C1E N1E C5E C4E 2.9(9) .
Fe3 N1E C5E C4E 169.2(5) .
C3E C4E C5E N1E -5.3(10) .
C7E N2E C6E C1E 169.2(5) .
Fe3 N2E C6E C1E 1.5(7) .
N1E C1E C6E N2E -8.7(8) .
C2E C1E C6E N2E 170.8(6) .
C6E N2E C7E C12E -43.0(7) .
Fe3 N2E C7E C12E 122.4(5) .
C6E N2E C7E C8E 135.5(6) .
Fe3 N2E C7E C8E -59.1(7) .
C12E C7E C8E C9E 1.9(8) .
N2E C7E C8E C9E -176.7(5) .
C7E C8E C9E C10E -3.0(8) .
C7E C8E C9E C13E 176.4(5) .
C8E C9E C10E C11E 1.5(9) .
C13E C9E C10E C11E -177.8(5) .
C8E C9E C10E C14E -177.3(6) .
C13E C9E C10E C14E 3.4(9) .
C9E C10E C11E C12E 1.2(10) .
C14E C10E C11E C12E -180.0(6) .
C10E C11E C12E C7E -2.3(10) .
C8E C7E C12E C11E 0.8(9) .
N2E C7E C12E C11E 179.4(5) .
C8E C9E C13E O13E 12.1(7) .
C10E C9E C13E O13E -168.5(5) .
C8E C9E C13E C9E -109.3(6) 3_565
C10E C9E C13E C9E 70.1(7) 3_565
C11E C10E C14E C14E 135.6(5) 3_565
C9E C10E C14E C14E -45.7(7) 3_565
C5F N1F C1F C2F -3.4(8) .
Fe3 N1F C1F C2F -174.8(5) .
C5F N1F C1F C6F -177.6(5) .
Fe3 N1F C1F C6F 11.0(6) .
N1F C1F C2F C3F 0.3(10) .
C6F C1F C2F C3F 173.7(6) .
C1F C2F C3F C4F 2.1(11) .
C2F C3F C4F C5F -1.3(10) .
C1F N1F C5F C4F 4.4(9) .
Fe3 N1F C5F C4F 174.4(5) .
C3F C4F C5F N1F -2.1(10) .
C7F N2F C6F C1F 163.8(5) .
Fe3 N2F C6F C1F 2.3(7) .
N1F C1F C6F N2F -8.8(8) .
C2F C1F C6F N2F 177.2(6) .
C6F N2F C7F C12F -37.5(7) .
Fe3 N2F C7F C12F 120.6(5) .
C6F N2F C7F C8F 144.6(5) .
Fe3 N2F C7F C8F -57.3(7) .
C12F C7F C8F C9F -2.2(8) .
N2F C7F C8F C9F 175.7(5) .
C7F C8F C9F C10F 3.2(8) .
C7F C8F C9F C13F 178.0(5) .
C8F C9F C10F C11F -1.8(9) .
C13F C9F C10F C11F -176.6(6) .
C8F C9F C10F C14F -178.4(5) .
C13F C9F C10F C14F 6.8(9) .
C9F C10F C11F C12F -0.7(10) .
C14F C10F C11F C12F 175.9(6) .
C10F C11F C12F C7F 1.7(10) .
N2F C7F C12F C11F -178.1(5) .
C8F C7F C12F C11F -0.2(8) .
C10F C9F C13F O13F -173.5(6) .
C8F C9F C13F O13F 11.6(8) .
C10F C9F C13F C9F 68.3(8) 3_565
C8F C9F C13F C9F -106.6(6) 3_565
C9F C10F C14F C14F -49.4(7) 3_565
C11F C10F C14F C14F 134.1(5) 3_565
N1I Fe4 N1G C1G -173.3(3) .
N1H Fe4 N1G C1G 91.0(3) .
N2I Fe4 N1G C1G -92.3(3) .
N2G Fe4 N1G C1G 9.1(3) .
N2H Fe4 N1G C1G 109(11) .
N1I Fe4 N1G C5G -3.3(4) .
N1H Fe4 N1G C5G -99.1(4) .
N2I Fe4 N1G C5G 77.7(4) .
N2G Fe4 N1G C5G 179.0(4) .
N2H Fe4 N1G C5G -81(11) .
N1I Fe4 N2G C6G -33(2) .
N1H Fe4 N2G C6G -104.1(4) .
N2I Fe4 N2G C6G 76.1(4) .
N2H Fe4 N2G C6G 175.7(3) .
N1G Fe4 N2G C6G -5.3(3) .
N1I Fe4 N2G C7G 135(2) .
N1H Fe4 N2G C7G 63.6(4) .
N2I Fe4 N2G C7G -116.2(4) .
N2H Fe4 N2G C7G -16.6(4) .
N1G Fe4 N2G C7G 162.4(4) .
N1I Fe4 N1H C5H -97.0(4) .
N2I Fe4 N1H C5H -105(3) .
N2G Fe4 N1H C5H 78.0(4) .
N2H Fe4 N1H C5H 178.9(4) .
N1G Fe4 N1H C5H -1.4(4) .
N1I Fe4 N1H C1H 90.1(4) .
N2I Fe4 N1H C1H 82(3) .
N2G Fe4 N1H C1H -94.8(4) .
N2H Fe4 N1H C1H 6.1(4) .
N1G Fe4 N1H C1H -174.2(4) .
N1I Fe4 N2H C6H -100.0(4) .
N1H Fe4 N2H C6H -4.1(4) .
N2I Fe4 N2H C6H 179.1(4) .
N2G Fe4 N2H C6H 77.6(4) .
N1G Fe4 N2H C6H -22(12) .
N1I Fe4 N2H C7H 65.5(4) .
N1H Fe4 N2H C7H 161.3(4) .
N2I Fe4 N2H C7H -15.4(4) .
N2G Fe4 N2H C7H -117.0(4) .
N1G Fe4 N2H C7H 143(11) .
N1H Fe4 N1I C5I 2.1(5) .
N2I Fe4 N1I C5I -178.4(5) .
N2G Fe4 N1I C5I -69(2) .
N2H Fe4 N1I C5I 83.1(5) .
N1G Fe4 N1I C5I -96.0(4) .
N1H Fe4 N1I C1I -175.1(4) .
N2I Fe4 N1I C1I 4.5(4) .
N2G Fe4 N1I C1I 114(2) .
N2H Fe4 N1I C1I -94.0(4) .
N1G Fe4 N1I C1I 86.9(4) .
N1I Fe4 N2I C6I -2.9(3) .
N1H Fe4 N2I C6I 5(3) .
N2G Fe4 N2I C6I -178.0(3) .
N2H Fe4 N2I C6I 80.7(4) .
N1G Fe4 N2I C6I -98.9(4) .
N1I Fe4 N2I C7I 161.1(4) .
N1H Fe4 N2I C7I 169(3) .
N2G Fe4 N2I C7I -13.9(4) .
N2H Fe4 N2I C7I -115.2(4) .
N1G Fe4 N2I C7I 65.1(4) .
C5G N1G C1G C2G 4.5(7) .
Fe4 N1G C1G C2G 175.2(4) .
C5G N1G C1G C6G 178.4(4) .
Fe4 N1G C1G C6G -11.0(5) .
N1G C1G C2G C3G -4.1(8) .
C6G C1G C2G C3G -177.4(5) .
C1G C2G C3G C4G -0.2(8) .
C2G C3G C4G C5G 4.1(8) .
C1G N1G C5G C4G -0.4(7) .
Fe4 N1G C5G C4G -169.9(4) .
C3G C4G C5G N1G -3.8(8) .
C7G N2G C6G C1G -168.0(4) .
Fe4 N2G C6G C1G 0.9(6) .
N1G C1G C6G N2G 6.7(6) .
C2G C1G C6G N2G -179.4(5) .
C6G N2G C7G C8G -139.2(5) .
Fe4 N2G C7G C8G 53.5(6) .
C6G N2G C7G C12G 44.2(6) .
Fe4 N2G C7G C12G -123.1(4) .
C12G C7G C8G C9G -1.7(7) .
N2G C7G C8G C9G -178.3(4) .
C7G C8G C9G C10G 1.8(7) .
C7G C8G C9G C13G -174.6(5) .
C8G C9G C10G C11G -2.9(8) .
C13G C9G C10G C11G 173.4(5) .
C8G C9G C10G C14G 178.5(5) .
C13G C9G C10G C14G -5.2(8) .
C9G C10G C11G C12G 4.3(8) .
C14G C10G C11G C12G -177.1(5) .
C10G C11G C12G C7G -4.4(8) .
C8G C7G C12G C11G 3.0(8) .
N2G C7G C12G C11G 179.7(5) .
C8G C9G C13G O13G -17.0(7) .
C10G C9G C13G O13G 166.7(5) .
C8G C9G C13G C9G 109.4(6) 3_565
C10G C9G C13G C9G -66.9(8) 3_565
C11G C10G C14G C14G -132.2(4) 3_565
C9G C10G C14G C14G 46.3(7) 3_565
C5H N1H C1H C2H 2.1(8) .
Fe4 N1H C1H C2H 175.7(4) .
C5H N1H C1H C6H 179.6(4) .
Fe4 N1H C1H C6H -6.8(6) .
N1H C1H C2H C3H -0.1(8) .
C6H C1H C2H C3H -177.3(5) .
C1H C2H C3H C4H -1.5(8) .
C2H C3H C4H C5H 1.0(8) .
C1H N1H C5H C4H -2.7(8) .
Fe4 N1H C5H C4H -175.3(4) .
C3H C4H C5H N1H 1.2(9) .
C7H N2H C6H C1H -165.8(5) .
Fe4 N2H C6H C1H 1.6(6) .
N1H C1H C6H N2H 3.4(7) .
C2H C1H C6H N2H -179.1(5) .
C6H N2H C7H C12H 44.1(7) .
Fe4 N2H C7H C12H -120.9(5) .
C6H N2H C7H C8H -138.7(5) .
Fe4 N2H C7H C8H 56.2(6) .
C12H C7H C8H C9H -3.0(8) .
N2H C7H C8H C9H -180.0(5) .
C7H C8H C9H C10H 1.0(8) .
C7H C8H C9H C13H -176.2(5) .
C8H C9H C10H C11H 0.3(8) .
C13H C9H C10H C11H 177.7(6) .
C8H C9H C10H C14H -177.2(6) .
C13H C9H C10H C14H 0.1(9) .
C9H C10H C11H C12H 0.2(10) .
C14H C10H C11H C12H 177.9(7) .
C8H C7H C12H C11H 3.4(9) .
N2H C7H C12H C11H -179.5(5) .
C10H C11H C12H C7H -2.0(10) .
C8H C9H C13H O13H -14.5(7) .
C10H C9H C13H O13H 168.2(5) .
C8H C9H C13H C9H 104.8(6) 3_565
C10H C9H C13H C9H -72.5(7) 3_565
C11H C10H C14H C14H -136.7(5) 3_565
C9H C10H C14H C14H 40.8(8) 3_565
C5I N1I C1I C2I 0.1(7) .
Fe4 N1I C1I C2I 177.6(4) .
C5I N1I C1I C6I 177.5(5) .
Fe4 N1I C1I C6I -5.1(6) .
N1I C1I C2I C3I 1.5(8) .
C6I C1I C2I C3I -175.5(5) .
C1I C2I C3I C4I -0.6(9) .
C2I C3I C4I C5I -1.8(9) .
C1I N1I C5I C4I -2.7(8) .
Fe4 N1I C5I C4I -179.8(4) .
C3I C4I C5I N1I 3.6(9) .
C7I N2I C6I C1I -164.3(4) .
Fe4 N2I C6I C1I 1.0(6) .
N1I C1I C6I N2I 2.7(7) .
C2I C1I C6I N2I 180.0(5) .
C6I N2I C7I C12I 42.1(7) .
Fe4 N2I C7I C12I -121.1(4) .
C6I N2I C7I C8I -141.2(5) .
Fe4 N2I C7I C8I 55.6(6) .
C12I C7I C8I C9I 0.2(7) .
N2I C7I C8I C9I -176.4(4) .
C7I C8I C9I C10I -1.4(7) .
C7I C8I C9I C13I -177.9(5) .
C8I C9I C10I C11I 2.1(7) .
C13I C9I C10I C11I 178.5(5) .
C8I C9I C10I C14I 177.6(5) .
C13I C9I C10I C14I -5.9(7) .
C9I C10I C11I C12I -1.5(8) .
C14I C10I C11I C12I -177.1(5) .
C10I C11I C12I C7I 0.4(8) .
C8I C7I C12I C11I 0.3(7) .
N2I C7I C12I C11I 176.9(4) .
C8I C9I C13I O13I -13.7(7) .
C10I C9I C13I O13I 169.8(5) .
C8I C9I C13I C9I 107.8(5) 3_565
C10I C9I C13I C9I -68.7(7) 3_565
C11I C10I C14I C14I -136.9(4) 3_565
C9I C10I C14I C14I 47.6(6) 3_565

loop_
_platon_squeeze_void_nr
_platon_squeeze_void_average_x
_platon_squeeze_void_average_y
_platon_squeeze_void_average_z
_platon_squeeze_void_volume
_platon_squeeze_void_count_electrons
_platon_squeeze_void_content
1 0.000 0.000 0.197 284 100 ' '
2 0.500 -0.034 0.193 2497 638 ' '
3 0.000 0.000 0.440 86 30 ' '
4 0.500 0.000 0.465 175 64 ' '
5 0.000 0.000 0.697 284 100 ' '
6 0.500 -0.028 0.693 2497 638 ' '
7 0.000 0.000 0.940 86 30 ' '
8 0.500 0.000 0.965 175 64 ' '
9 0.332 0.250 0.411 32 17 ' '
10 0.621 0.250 0.484 39 17 ' '
11 0.668 0.250 0.911 32 17 ' '
12 0.379 0.250 0.984 39 17 ' '
13 0.500 0.500 0.465 175 64 ' '
14 0.500 0.500 0.965 175 64 ' '
15 1.000 0.500 0.197 281 99 ' '
16 0.000 0.500 0.697 281 99 ' '
17 0.000 0.500 0.440 86 30 ' '
18 1.000 0.500 0.940 86 30 ' '
19 0.668 0.750 0.411 32 17 ' '
20 0.379 0.750 0.484 39 17 ' '
21 0.332 0.750 0.911 32 17 ' '
22 0.621 0.750 0.984 39 17 ' '
